data_7024907
loop_
_publ_author_name
'Hennig, Christoph'
'Ikeda-Ohno, Atsushi'
'Emmerling, Fanziska'
'Kraus, Werner'
'Bernhard, Gert'

_publ_section_title
;
 Comparative investigation of the solution species [U(CO3)5]6- and the
 crystal structure of Na6[U(CO3)5].12H2O.
;
_journal_issue 15
_journal_name_full 'Dalton transactions (Cambridge, England : 2003)'
_journal_page_first 3744
_journal_page_last 3750
_journal_paper_doi 10.1039/b922624a
_journal_volume 39
_journal_year 2010
_chemical_formula_sum 'C5 H24 Na6 O27 U'
_chemical_formula_weight 892.21
_chemical_name_systematic
;
?
;
_space_group_IT_number 2
_symmetry_cell_setting triclinic
_symmetry_space_group_name_Hall '-P 1'
_symmetry_space_group_name_H-M 'P -1'
_atom_sites_solution_hydrogens geom
_atom_sites_solution_primary direct
_atom_sites_solution_secondary difmap
_audit_creation_method SHELXL-97
_cell_angle_alpha 90.452(3)
_cell_angle_beta 104.692(3)
_cell_angle_gamma 95.427(3)
_cell_formula_units_Z 2
_cell_length_a 9.563(2)
_cell_length_b 9.901(2)
_cell_length_c 13.658(3)
_cell_measurement_reflns_used 208
_cell_measurement_temperature 173(2)
_cell_measurement_theta_max 30
_cell_measurement_theta_min 5
_cell_volume 1244.6(5)
_computing_structure_refinement 'SHELXL-97 (Sheldrick, 1997)'
_computing_structure_solution 'SHELXS-97 (Sheldrick, 1990)'
_diffrn_ambient_temperature 173(2)
_diffrn_measured_fraction_theta_full 0.98
_diffrn_measured_fraction_theta_max 0.98
_diffrn_radiation_monochromator graphite
_diffrn_radiation_source 'fine-focus sealed tube'
_diffrn_radiation_type MoK\a
_diffrn_radiation_wavelength 0.71073
_diffrn_reflns_av_R_equivalents 0.1258
_diffrn_reflns_av_sigmaI/netI 0.0790
_diffrn_reflns_limit_h_max 13
_diffrn_reflns_limit_h_min -13
_diffrn_reflns_limit_k_max 14
_diffrn_reflns_limit_k_min -14
_diffrn_reflns_limit_l_max 17
_diffrn_reflns_limit_l_min -19
_diffrn_reflns_number 9812
_diffrn_reflns_theta_full 30.83
_diffrn_reflns_theta_max 30.83
_diffrn_reflns_theta_min 1.54
_exptl_absorpt_coefficient_mu 6.740
_exptl_absorpt_correction_T_max 0.509
_exptl_absorpt_correction_T_min 0.393
_exptl_absorpt_correction_type psi-scan
_exptl_crystal_density_diffrn 2.381
_exptl_crystal_density_method 'not measured'
_exptl_crystal_F_000 856
_exptl_crystal_size_max .2
_exptl_crystal_size_mid .12
_exptl_crystal_size_min .1
_refine_diff_density_max 6.919
_refine_diff_density_min -7.706
_refine_diff_density_rms 0.440
_refine_ls_extinction_coef 0.054(3)
_refine_ls_extinction_expression Fc^*^=kFc[1+0.001xFc^2^\l^3^/sin(2\q)]^-1/4^
_refine_ls_extinction_method SHELXL
_refine_ls_goodness_of_fit_ref 1.019
_refine_ls_hydrogen_treatment constr
_refine_ls_matrix_type full
_refine_ls_number_parameters 353
_refine_ls_number_reflns 6887
_refine_ls_number_restraints 0
_refine_ls_restrained_S_all 1.019
_refine_ls_R_factor_all 0.0718
_refine_ls_R_factor_gt 0.0690
_refine_ls_shift/su_max 0.000
_refine_ls_shift/su_mean 0.000
_refine_ls_structure_factor_coef Fsqd
_refine_ls_weighting_details 'calc w=1/[\s^2^(Fo^2^)+(0.1529P)^2^+0.0000P] where P=(Fo^2^+2Fc^2^)/3'
_refine_ls_weighting_scheme calc
_refine_ls_wR_factor_gt 0.1775
_refine_ls_wR_factor_ref 0.1807
_reflns_number_gt 6380
_reflns_number_total 7820
_reflns_threshold_expression >2sigma(I)
_cod_data_source_file b922624a.txt
_cod_data_source_block wk6feneu
_cod_database_code 7024907

loop_
_symmetry_equiv_pos_as_xyz
'x, y, z'
'-x, -y, -z'

loop_
_atom_site_label
_atom_site_type_symbol
_atom_site_fract_x
_atom_site_fract_y
_atom_site_fract_z
_atom_site_U_iso_or_equiv
_atom_site_adp_type
_atom_site_occupancy
_atom_site_symmetry_multiplicity
_atom_site_calc_flag
_atom_site_refinement_flags
U1 U 0.23432(2) 0.28317(2) 0.229659(14) 0.01087(15) Uani 1 1 d .
Na1 Na 0.1802(4) 0.1994(5) -0.2231(3) 0.0397(9) Uani 1 1 d .
Na2 Na 0.1464(4) 0.5889(3) 0.0963(3) 0.0248(7) Uani 1 1 d .
Na3 Na 0.1269(4) -0.1001(3) 0.1601(3) 0.0226(6) Uani 1 1 d .
Na4 Na 0.5923(4) 0.1386(4) -0.0464(3) 0.0285(7) Uani 1 1 d .
Na5 Na 0.1789(4) 0.5486(4) 0.5633(3) 0.0298(7) Uani 1 1 d .
Na6 Na 0.3909(4) 0.8335(4) 0.5014(3) 0.0345(8) Uani 1 1 d .
O1 O 0.1318(6) 0.4992(6) 0.2616(4) 0.0198(11) Uani 1 1 d .
O2 O 0.3209(6) 0.4386(6) 0.3725(4) 0.0204(10) Uani 1 1 d .
O3 O 0.2304(8) 0.6321(6) 0.4019(5) 0.0263(12) Uani 1 1 d .
O4 O 0.3626(6) 0.4825(5) 0.1668(5) 0.0203(11) Uani 1 1 d .
O5 O 0.4819(6) 0.3067(6) 0.2148(4) 0.0214(11) Uani 1 1 d .
O6 O 0.5884(6) 0.4790(6) 0.1457(5) 0.0257(12) Uani 1 1 d .
O7 O 0.2198(6) 0.2211(5) 0.0543(4) 0.0163(9) Uani 1 1 d .
O8 O 0.0634(6) 0.3592(6) 0.0735(4) 0.0174(10) Uani 1 1 d .
O9 O 0.0465(7) 0.2713(6) -0.0809(4) 0.0230(11) Uani 1 1 d .
O10 O 0.3161(7) 0.0593(6) 0.2303(4) 0.0208(11) Uani 1 1 d .
O11 O 0.3749(7) 0.1640(6) 0.3771(5) 0.0255(13) Uani 1 1 d .
O12 O 0.4429(7) -0.0433(6) 0.3664(5) 0.0266(12) Uani 1 1 d .
O13 O 0.0197(6) 0.1069(6) 0.1758(4) 0.0223(11) Uani 1 1 d .
O14 O 0.0520(8) 0.2183(8) 0.3188(6) 0.0372(16) Uani 1 1 d .
O15 O -0.1479(7) 0.0701(7) 0.2646(6) 0.0289(13) Uani 1 1 d .
C1 C 0.2278(8) 0.5281(7) 0.3469(5) 0.0153(12) Uani 1 1 d .
C2 C 0.4811(8) 0.4254(7) 0.1740(5) 0.0155(13) Uani 1 1 d .
C3 C 0.3799(8) 0.0565(7) 0.3250(5) 0.0162(12) Uani 1 1 d .
C4 C 0.1078(8) 0.2828(7) 0.0116(5) 0.0156(12) Uani 1 1 d .
C5 C -0.0313(8) 0.1307(8) 0.2531(6) 0.0178(14) Uani 1 1 d .
O1W O 0.3389(7) 0.7624(6) 0.1944(5) 0.0250(12) Uani 1 1 d .
H11 H 0.3807 0.8041 0.2505 0.037 Uiso 1 1 d R
H12 H 0.3601 0.6787 0.2119 0.037 Uiso 1 1 d R
O2W O 0.1835(7) -0.0484(6) 0.0069(4) 0.0235(11) Uani 1 1 d .
H21 H 0.2088 0.0363 0.0050 0.035 Uiso 1 1 d R
H22 H 0.1324 -0.0782 -0.0515 0.035 Uiso 1 1 d R
O3W O 0.1473(7) 0.4440(7) -0.2818(5) 0.0315(13) Uani 1 1 d .
H31 H 0.1223 0.3969 -0.3373 0.047 Uiso 1 1 d R
H32 H 0.0755 0.4814 -0.2720 0.047 Uiso 1 1 d R
O4W O 0.3946(7) 0.4269(8) 0.5801(5) 0.0358(15) Uani 1 1 d .
H41 H 0.4619 0.3792 0.5751 0.054 Uiso 1 1 d R
H42 H 0.4175 0.5080 0.6035 0.054 Uiso 1 1 d R
O5W O 0.3121(9) 0.1842(8) -0.3447(6) 0.0439(18) Uani 1 1 d .
H51 H 0.3181 0.2460 -0.3856 0.066 Uiso 1 1 d R
H52 H 0.3706 0.1259 -0.3491 0.066 Uiso 1 1 d R
O6W O 0.2937(7) 0.7598(7) 0.6367(5) 0.0272(12) Uani 1 1 d .
H61 H 0.2335 0.8117 0.6484 0.041 Uiso 1 1 d R
H62 H 0.3595 0.7511 0.6907 0.041 Uiso 1 1 d R
O7W O 0.2513(8) 0.6596(8) -0.0395(6) 0.0331(14) Uani 1 1 d .
H71 H 0.1876 0.6802 -0.0914 0.050 Uiso 1 1 d R
H72 H 0.3005 0.6000 -0.0559 0.050 Uiso 1 1 d R
O8W O 0.3896(7) 0.2600(7) -0.0843(5) 0.0277(12) Uani 1 1 d .
H81 H 0.4520 0.3306 -0.0693 0.041 Uiso 1 1 d R
H82 H 0.3668 0.2309 -0.0293 0.041 Uiso 1 1 d R
O9W O 0.5630(7) 0.0654(7) 0.1176(5) 0.0313(14) Uani 1 1 d .
H91 H 0.6532 0.0572 0.1721 0.047 Uiso 1 1 d R
H92 H 0.5085 0.0736 0.1565 0.047 Uiso 1 1 d R
O10W O 0.1841(12) 0.9928(10) 0.4871(7) 0.061(3) Uani 1 1 d .
H101 H 0.2233 1.0630 0.4653 0.092 Uiso 1 1 d R
H102 H 0.1469 0.9428 0.4343 0.092 Uiso 1 1 d R
O11W O -0.0637(7) 0.1706(6) -0.3143(5) 0.0273(12) Uani 1 1 d .
H111 H -0.1145 0.2331 -0.3401 0.041 Uiso 1 1 d R
H112 H -0.0083 0.1073 -0.3014 0.041 Uiso 1 1 d R
O12W O -0.0425(7) 0.6548(7) 0.5089(5) 0.0305(13) Uani 1 1 d .
H121 H -0.0709 0.6864 0.5578 0.046 Uiso 1 1 d R
H122 H -0.0384 0.7153 0.4657 0.046 Uiso 1 1 d R

loop_
_atom_site_aniso_label
_atom_site_aniso_U_11
_atom_site_aniso_U_22
_atom_site_aniso_U_33
_atom_site_aniso_U_23
_atom_site_aniso_U_13
_atom_site_aniso_U_12
U1 0.01240(18) 0.01543(19) 0.00346(18) -0.00358(9) -0.00030(10) 0.00139(10)
Na1 0.0259(18) 0.062(3) 0.028(2) 0.0051(18) 0.0018(15) 0.0019(17)
Na2 0.0275(17) 0.0220(15) 0.0236(18) -0.0013(13) 0.0036(14) 0.0044(12)
Na3 0.0247(15) 0.0239(15) 0.0166(15) -0.0102(11) 0.0023(12) -0.0020(12)
Na4 0.0251(16) 0.0334(17) 0.0283(19) 0.0052(14) 0.0085(14) 0.0033(13)
Na5 0.0308(18) 0.0379(19) 0.0194(17) -0.0083(14) 0.0061(14) -0.0014(14)
Na6 0.036(2) 0.047(2) 0.0153(17) 0.0055(15) -0.0003(14) -0.0056(16)
O1 0.022(3) 0.026(3) 0.011(3) -0.005(2) 0.001(2) 0.007(2)
O2 0.019(2) 0.025(3) 0.015(3) -0.005(2) -0.001(2) 0.005(2)
O3 0.045(4) 0.022(3) 0.012(3) -0.007(2) 0.005(2) 0.007(2)
O4 0.021(2) 0.018(2) 0.026(3) 0.002(2) 0.013(2) 0.0008(19)
O5 0.019(2) 0.027(3) 0.018(3) 0.007(2) 0.003(2) 0.004(2)
O6 0.018(3) 0.032(3) 0.029(3) 0.006(3) 0.011(2) 0.002(2)
O7 0.022(2) 0.019(2) 0.005(2) -0.0035(17) -0.0014(18) 0.0052(18)
O8 0.022(3) 0.022(2) 0.004(2) -0.0034(18) -0.0055(19) 0.004(2)
O9 0.026(3) 0.028(3) 0.010(2) -0.006(2) -0.002(2) 0.000(2)
O10 0.033(3) 0.020(2) 0.007(2) 0.0003(19) -0.002(2) 0.010(2)
O11 0.032(3) 0.029(3) 0.017(3) -0.004(2) 0.004(2) 0.012(2)
O12 0.032(3) 0.028(3) 0.020(3) 0.008(2) 0.004(2) 0.012(2)
O13 0.021(3) 0.033(3) 0.012(2) -0.010(2) 0.005(2) -0.005(2)
O14 0.041(4) 0.043(4) 0.029(4) -0.021(3) 0.019(3) -0.017(3)
O15 0.016(3) 0.035(3) 0.036(4) -0.006(3) 0.011(3) -0.004(2)
C1 0.021(3) 0.018(3) 0.006(3) -0.005(2) 0.001(2) 0.001(2)
C2 0.019(3) 0.021(3) 0.005(3) -0.005(2) 0.001(2) 0.001(2)
C3 0.020(3) 0.019(3) 0.009(3) 0.004(2) 0.002(2) 0.002(2)
C4 0.018(3) 0.017(3) 0.011(3) -0.001(2) 0.002(2) 0.000(2)
C5 0.016(3) 0.023(3) 0.013(3) -0.003(3) 0.003(3) 0.001(3)
O1W 0.028(3) 0.028(3) 0.017(3) -0.001(2) 0.002(2) 0.005(2)
O2W 0.028(3) 0.025(3) 0.013(3) -0.009(2) -0.003(2) 0.006(2)
O3W 0.025(3) 0.049(4) 0.020(3) -0.003(3) 0.006(2) 0.001(3)
O4W 0.029(3) 0.056(4) 0.019(3) 0.007(3) 0.002(3) -0.005(3)
O5W 0.049(4) 0.046(4) 0.041(4) 0.007(3) 0.019(4) 0.009(3)
O6W 0.025(3) 0.041(3) 0.014(3) -0.005(2) 0.000(2) 0.006(2)
O7W 0.030(3) 0.046(4) 0.024(3) -0.007(3) 0.006(3) 0.008(3)
O8W 0.027(3) 0.036(3) 0.023(3) 0.005(2) 0.010(2) 0.007(2)
O9W 0.030(3) 0.041(4) 0.024(3) -0.007(3) 0.009(3) 0.005(3)
O10W 0.084(7) 0.054(5) 0.034(5) -0.018(4) -0.004(5) 0.001(5)
O11W 0.027(3) 0.031(3) 0.020(3) -0.003(2) -0.003(2) 0.005(2)
O12W 0.033(3) 0.038(3) 0.020(3) -0.007(3) 0.008(3) 0.000(3)

loop_
_atom_type_symbol
_atom_type_description
_atom_type_scat_dispersion_real
_atom_type_scat_dispersion_imag
_atom_type_scat_source
C C 0.0033 0.0016 'International Tables Vol C Tables 4.2.6.8 and 6.1.1.4'
H H 0.0000 0.0000 'International Tables Vol C Tables 4.2.6.8 and 6.1.1.4'
Na Na 0.0362 0.0249 'International Tables Vol C Tables 4.2.6.8 and 6.1.1.4'
O O 0.0106 0.0060 'International Tables Vol C Tables 4.2.6.8 and 6.1.1.4'
U U -9.6767 9.6646 'International Tables Vol C Tables 4.2.6.8 and 6.1.1.4'

loop_
_geom_angle_atom_site_label_1
_geom_angle_atom_site_label_2
_geom_angle_atom_site_label_3
_geom_angle
_geom_angle_site_symmetry_1
_geom_angle_site_symmetry_3
O2 U1 O14 81.5(2) . .
O2 U1 O5 85.8(2) . .
O14 U1 O5 152.5(3) . .
O2 U1 O10 121.62(19) . .
O14 U1 O10 94.5(3) . .
O5 U1 O10 71.6(2) . .
O2 U1 O7 149.99(19) . .
O14 U1 O7 125.5(2) . .
O5 U1 O7 74.32(19) . .
O10 U1 O7 73.39(18) . .
O2 U1 O11 70.17(19) . .
O14 U1 O11 78.0(3) . .
O5 U1 O11 74.7(2) . .
O10 U1 O11 52.32(19) . .
O7 U1 O11 123.45(18) . .
O2 U1 O4 74.5(2) . .
O14 U1 O4 143.4(2) . .
O5 U1 O4 52.77(18) . .
O10 U1 O4 121.54(19) . .
O7 U1 O4 75.55(19) . .
O11 U1 O4 117.7(2) . .
O2 U1 O8 118.93(18) . .
O14 U1 O8 96.3(3) . .
O5 U1 O8 111.21(19) . .
O10 U1 O8 119.40(19) . .
O7 U1 O8 52.37(17) . .
O11 U1 O8 168.8(2) . .
O4 U1 O8 72.55(19) . .
O2 U1 O1 52.62(18) . .
O14 U1 O1 74.4(2) . .
O5 U1 O1 116.1(2) . .
O10 U1 O1 167.8(2) . .
O7 U1 O1 117.13(18) . .
O11 U1 O1 118.80(19) . .
O4 U1 O1 69.13(18) . .
O8 U1 O1 67.95(18) . .
O2 U1 O13 133.82(18) . .
O14 U1 O13 52.3(2) . .
O5 U1 O13 135.6(2) . .
O10 U1 O13 69.9(2) . .
O7 U1 O13 74.18(18) . .
O11 U1 O13 98.0(2) . .
O4 U1 O13 142.1(2) . .
O8 U1 O13 71.07(19) . .
O1 U1 O13 105.8(2) . .
O2 U1 C3 96.0(2) . .
O14 U1 C3 86.0(3) . .
O5 U1 C3 71.13(19) . .
O10 U1 C3 26.0(2) . .
O7 U1 C3 98.36(19) . .
O11 U1 C3 26.3(2) . .
O4 U1 C3 123.35(19) . .
O8 U1 C3 144.96(19) . .
O1 U1 C3 144.5(2) . .
O13 U1 C3 83.4(2) . .
O2 U1 C2 80.4(2) . .
O14 U1 C2 161.8(2) . .
O5 U1 C2 26.43(19) . .
O10 U1 C2 96.2(2) . .
O7 U1 C2 71.77(19) . .
O11 U1 C2 97.2(2) . .
O4 U1 C2 26.41(19) . .
O8 U1 C2 91.1(2) . .
O1 U1 C2 93.3(2) . .
O13 U1 C2 145.70(19) . .
C3 U1 C2 97.4(2) . .
O5W Na1 O11W 105.0(3) . .
O5W Na1 O8W 95.2(3) . .
O11W Na1 O8W 158.9(3) . .
O5W Na1 O3W 85.9(3) . .
O11W Na1 O3W 80.3(3) . .
O8W Na1 O3W 95.7(3) . .
O5W Na1 O15 78.2(3) . 2
O11W Na1 O15 79.7(3) . 2
O8W Na1 O15 110.7(3) . 2
O3W Na1 O15 150.2(3) . 2
O5W Na1 O9 168.4(3) . .
O11W Na1 O9 78.7(2) . .
O8W Na1 O9 80.3(2) . .
O3W Na1 O9 83.9(2) . .
O15 Na1 O9 113.4(2) 2 .
O5W Na1 Na3 145.8(3) . 2
O11W Na1 Na3 46.74(19) . 2
O8W Na1 Na3 115.9(2) . 2
O3W Na1 Na3 103.9(2) . 2
O15 Na1 Na3 77.57(18) 2 2
O9 Na1 Na3 43.44(15) . 2
O5W Na1 Na4 77.8(2) . .
O11W Na1 Na4 164.3(2) . .
O8W Na1 Na4 27.77(17) . .
O3W Na1 Na4 115.4(2) . .
O15 Na1 Na4 85.91(18) 2 .
O9 Na1 Na4 101.65(18) . .
Na3 Na1 Na4 123.93(14) 2 .
O5W Na1 H31 73.8 . .
O11W Na1 H31 70.1 . .
O8W Na1 H31 111.2 . .
O3W Na1 H31 19.2 . .
O15 Na1 H31 131.1 2 .
O9 Na1 H31 97.7 . .
Na3 Na1 H31 105.3 2 .
Na4 Na1 H31 125.0 . .
O5W Na1 H112 98.8 . .
O11W Na1 H112 20.6 . .
O8W Na1 H112 160.0 . .
O3W Na1 H112 99.4 . .
O15 Na1 H112 59.0 2 .
O9 Na1 H112 88.4 . .
Na3 Na1 H112 47.6 2 .
Na4 Na1 H112 144.5 . .
H31 Na1 H112 86.5 . .
O8 Na2 O9 112.3(2) . 2_565
O8 Na2 O4 77.7(2) . .
O9 Na2 O4 160.9(3) 2_565 .
O8 Na2 O7W 109.5(3) . .
O9 Na2 O7W 103.1(3) 2_565 .
O4 Na2 O7W 87.8(2) . .
O8 Na2 O1 71.6(2) . .
O9 Na2 O1 95.5(2) 2_565 .
O4 Na2 O1 71.7(2) . .
O7W Na2 O1 158.9(3) . .
O8 Na2 O1W 145.8(2) . .
O9 Na2 O1W 95.1(2) 2_565 .
O4 Na2 O1W 70.7(2) . .
O7W Na2 O1W 82.1(2) . .
O1 Na2 O1W 86.3(2) . .
O8 Na2 O8 89.2(2) . 2_565
O9 Na2 O8 51.20(19) 2_565 2_565
O4 Na2 O8 147.6(2) . 2_565
O7W Na2 O8 68.7(2) . 2_565
O1 Na2 O8 132.1(2) . 2_565
O1W Na2 O8 124.6(2) . 2_565
O8 Na2 C4 102.3(2) . 2_565
O9 Na2 C4 24.8(2) 2_565 2_565
O4 Na2 C4 173.4(2) . 2_565
O7W Na2 C4 86.1(2) . 2_565
O1 Na2 C4 114.6(2) . 2_565
O1W Na2 C4 110.7(2) . 2_565
O8 Na2 C4 26.43(18) 2_565 2_565
O8 Na2 Na3 153.9(2) . 1_565
O9 Na2 Na3 45.53(16) 2_565 1_565
O4 Na2 Na3 119.8(2) . 1_565
O7W Na2 Na3 91.5(2) . 1_565
O1 Na2 Na3 94.50(18) . 1_565
O1W Na2 Na3 49.68(16) . 1_565
O8 Na2 Na3 84.06(15) 2_565 1_565
C4 Na2 Na3 62.76(16) 2_565 1_565
O8 Na2 U1 43.73(14) . .
O9 Na2 U1 133.4(2) 2_565 .
O4 Na2 U1 43.72(13) . .
O7W Na2 U1 121.7(2) . .
O1 Na2 U1 44.22(14) . .
O1W Na2 U1 102.50(18) . .
O8 Na2 U1 132.89(16) 2_565 .
C4 Na2 U1 139.53(17) 2_565 .
Na3 Na2 U1 135.59(13) 1_565 .
O8 Na2 Na2 49.23(15) . 2_565
O9 Na2 Na2 76.66(18) 2_565 2_565
O4 Na2 Na2 120.1(2) . 2_565
O7W Na2 Na2 86.5(2) . 2_565
O1 Na2 Na2 107.8(2) . 2_565
O1W Na2 Na2 164.1(2) . 2_565
O8 Na2 Na2 40.00(14) 2_565 2_565
C4 Na2 Na2 57.21(17) 2_565 2_565
Na3 Na2 Na2 119.94(16) 1_565 2_565
U1 Na2 Na2 92.92(12) . 2_565
O8 Na2 Na4 145.9(2) . 2_665
O9 Na2 Na4 94.98(18) 2_565 2_665
O4 Na2 Na4 82.77(16) . 2_665
O7W Na2 Na4 41.54(19) . 2_665
O1 Na2 Na4 127.6(2) . 2_665
O1W Na2 Na4 41.62(17) . 2_665
O8 Na2 Na4 92.72(16) 2_565 2_665
C4 Na2 Na4 94.11(17) 2_565 2_665
Na3 Na2 Na4 59.85(10) 1_565 2_665
U1 Na2 Na4 126.33(11) . 2_665
Na2 Na2 Na4 124.64(17) 2_565 2_665
O8 Na2 H12 125.0 . .
O9 Na2 H12 112.8 2_565 .
O4 Na2 H12 51.0 . .
O7W Na2 H12 89.1 . .
O1 Na2 H12 74.3 . .
O1W Na2 H12 20.9 . .
O8 Na2 H12 144.6 2_565 .
C4 Na2 H12 131.1 2_565 .
Na3 Na2 H12 68.7 1_565 .
U1 Na2 H12 82.1 . .
Na2 Na2 H12 170.3 2_565 .
Na4 Na2 H12 54.4 2_665 .
O10 Na3 O9 173.7(3) . 2
O10 Na3 O2W 85.0(2) . .
O9 Na3 O2W 91.0(2) 2 .
O10 Na3 O13 74.0(2) . .
O9 Na3 O13 111.3(2) 2 .
O2W Na3 O13 95.6(2) . .
O10 Na3 O11W 98.3(2) . 2
O9 Na3 O11W 85.5(2) 2 2
O2W Na3 O11W 175.9(3) . 2
O13 Na3 O11W 87.7(2) . 2
O10 Na3 O1W 77.9(2) . 1_545
O9 Na3 O1W 97.0(2) 2 1_545
O2W Na3 O1W 86.3(2) . 1_545
O13 Na3 O1W 151.6(2) . 1_545
O11W Na3 O1W 92.0(2) 2 1_545
O10 Na3 Na2 127.2(2) . 1_545
O9 Na3 Na2 47.35(17) 2 1_545
O2W Na3 Na2 84.93(18) . 1_545
O13 Na3 Na2 158.6(2) . 1_545
O11W Na3 Na2 91.10(19) 2 1_545
O1W Na3 Na2 49.80(17) 1_545 1_545
O10 Na3 Na1 132.2(2) . 2
O9 Na3 Na1 53.75(19) 2 2
O2W Na3 Na1 133.9(2) . 2
O13 Na3 Na1 75.37(17) . 2
O11W Na3 Na1 44.61(17) 2 2
O1W Na3 Na1 122.6(2) 1_545 2
Na2 Na3 Na1 88.85(13) 1_545 2
O10 Na3 Na4 71.59(19) . 2_655
O9 Na3 Na4 102.22(19) 2 2_655
O2W Na3 Na4 42.03(16) . 2_655
O13 Na3 Na4 126.26(18) . 2_655
O11W Na3 Na4 136.9(2) 2 2_655
O1W Na3 Na4 45.16(16) 1_545 2_655
Na2 Na3 Na4 66.66(11) 1_545 2_655
Na1 Na3 Na4 154.71(14) 2 2_655
O10 Na3 U1 35.54(15) . .
O9 Na3 U1 149.0(2) 2 .
O2W Na3 U1 85.32(17) . .
O13 Na3 U1 38.99(14) . .
O11W Na3 U1 98.83(17) 2 .
O1W Na3 U1 113.39(18) 1_545 .
Na2 Na3 U1 161.11(12) 1_545 .
Na1 Na3 U1 109.51(12) 2 .
Na4 Na3 U1 95.47(10) 2_655 .
O8W Na4 O2W 171.4(3) . 2_655
O8W Na4 O9W 89.2(3) . 2_655
O2W Na4 O9W 99.0(3) 2_655 2_655
O8W Na4 O9W 95.5(3) . .
O2W Na4 O9W 87.8(2) 2_655 .
O9W Na4 O9W 86.6(3) 2_655 .
O8W Na4 O1W 88.3(2) . 2_665
O2W Na4 O1W 87.1(2) 2_655 2_665
O9W Na4 O1W 103.0(3) 2_655 2_665
O9W Na4 O1W 169.7(3) . 2_665
O8W Na4 O7W 91.4(3) . 2_665
O2W Na4 O7W 80.7(2) 2_655 2_665
O9W Na4 O7W 175.4(3) 2_655 2_665
O9W Na4 O7W 88.9(3) . 2_665
O1W Na4 O7W 81.5(2) 2_665 2_665
O8W Na4 Na3 134.2(2) . 2_655
O2W Na4 Na3 42.07(17) 2_655 2_655
O9W Na4 Na3 98.16(19) 2_655 2_655
O9W Na4 Na3 129.9(2) . 2_655
O1W Na4 Na3 45.92(16) 2_665 2_655
O7W Na4 Na3 84.69(19) 2_665 2_655
O8W Na4 Na4 93.2(2) . 2_655
O2W Na4 Na4 94.6(2) 2_655 2_655
O9W Na4 Na4 43.35(18) 2_655 2_655
O9W Na4 Na4 43.24(18) . 2_655
O1W Na4 Na4 146.2(3) 2_665 2_655
O7W Na4 Na4 132.1(3) 2_665 2_655
Na3 Na4 Na4 122.56(17) 2_655 2_655
O8W Na4 Na2 96.9(2) . 2_665
O2W Na4 Na2 74.85(19) 2_655 2_665
O9W Na4 Na2 144.3(2) 2_655 2_665
O9W Na4 Na2 127.5(2) . 2_665
O1W Na4 Na2 42.39(16) 2_665 2_665
O7W Na4 Na2 40.11(18) 2_665 2_665
Na3 Na4 Na2 53.49(9) 2_655 2_665
Na4 Na4 Na2 167.21(19) 2_655 2_665
O8W Na4 Na1 28.83(19) . .
O2W Na4 Na1 156.1(2) 2_655 .
O9W Na4 Na1 64.2(2) 2_655 .
O9W Na4 Na1 106.9(2) . .
O1W Na4 Na1 80.94(18) 2_665 .
O7W Na4 Na1 117.4(2) 2_665 .
Na3 Na4 Na1 120.11(13) 2_655 .
Na4 Na4 Na1 84.34(14) 2_655 .
Na2 Na4 Na1 108.23(12) 2_665 .
O8W Na4 H81 20.9 . .
O2W Na4 H81 150.6 2_655 .
O9W Na4 H81 109.7 2_655 .
O9W Na4 H81 100.2 . .
O1W Na4 H81 80.1 2_665 .
O7W Na4 H81 71.2 2_665 .
Na3 Na4 H81 123.9 2_655 .
Na4 Na4 H81 110.7 2_655 .
Na2 Na4 H81 77.9 2_665 .
Na1 Na4 H81 46.7 . .
O8W Na4 H82 20.7 . .
O2W Na4 H82 161.8 2_655 .
O9W Na4 H82 86.1 2_655 .
O9W Na4 H82 75.0 . .
O1W Na4 H82 108.9 2_665 .
O7W Na4 H82 92.9 2_665 .
Na3 Na4 H82 154.8 2_655 .
Na4 Na4 H82 77.0 2_655 .
Na2 Na4 H82 110.9 2_665 .
Na1 Na4 H82 40.4 . .
H81 Na4 H82 33.7 . .
O12W Na5 O6W 174.4(3) 2_566 .
O12W Na5 O12W 86.7(3) 2_566 .
O6W Na5 O12W 88.1(3) . .
O12W Na5 O3W 81.4(3) 2_566 1_556
O6W Na5 O3W 97.5(3) . 1_556
O12W Na5 O3W 101.3(3) . 1_556
O12W Na5 O4W 86.6(3) 2_566 .
O6W Na5 O4W 98.9(3) . .
O12W Na5 O4W 167.7(3) . .
O3W Na5 O4W 88.0(3) 1_556 .
O12W Na5 O3 95.6(3) 2_566 .
O6W Na5 O3 86.2(2) . .
O12W Na5 O3 85.1(2) . .
O3W Na5 O3 172.7(3) 1_556 .
O4W Na5 O3 85.2(2) . .
O12W Na5 C1 75.2(2) 2_566 .
O6W Na5 C1 107.4(2) . .
O12W Na5 C1 94.4(2) . .
O3W Na5 C1 151.0(3) 1_556 .
O4W Na5 C1 73.9(2) . .
O3 Na5 C1 22.88(18) . .
O12W Na5 Na5 43.91(19) 2_566 2_566
O6W Na5 Na5 130.9(3) . 2_566
O12W Na5 Na5 42.81(18) . 2_566
O3W Na5 Na5 92.0(2) 1_556 2_566
O4W Na5 Na5 129.7(3) . 2_566
O3 Na5 Na5 90.4(2) . 2_566
C1 Na5 Na5 83.07(19) . 2_566
O12W Na5 Na6 141.2(2) 2_566 .
O6W Na5 Na6 41.25(18) . .
O12W Na5 Na6 92.6(2) . .
O3W Na5 Na6 136.2(2) 1_556 .
O4W Na5 Na6 86.2(2) . .
O3 Na5 Na6 45.87(17) . .
C1 Na5 Na6 66.14(16) . .
Na5 Na5 Na6 124.18(19) 2_566 .
O12W Na5 H42 106.9 2_566 .
O6W Na5 H42 78.5 . .
O12W Na5 H42 163.1 . .
O3W Na5 H42 90.7 1_556 .
O4W Na5 H42 20.3 . .
O3 Na5 H42 83.8 . .
C1 Na5 H42 80.1 . .
Na5 Na5 H42 149.7 2_566 .
Na6 Na5 H42 70.6 . .
O12 Na6 O6W 163.3(3) 1_565 .
O12 Na6 O11 103.8(3) 1_565 2_666
O6W Na6 O11 85.2(3) . 2_666
O12 Na6 O3 99.4(3) 1_565 .
O6W Na6 O3 85.1(2) . .
O11 Na6 O3 128.8(3) 2_666 .
O12 Na6 O10W 84.6(3) 1_565 .
O6W Na6 O10W 78.9(3) . .
O11 Na6 O10W 130.6(3) 2_666 .
O3 Na6 O10W 96.3(3) . .
O12 Na6 O12 87.9(2) 1_565 2_666
O6W Na6 O12 87.4(2) . 2_666
O11 Na6 O12 49.5(2) 2_666 2_666
O3 Na6 O12 172.5(3) . 2_666
O10W Na6 O12 83.0(3) . 2_666
O12 Na6 C3 103.0(3) 1_565 2_666
O6W Na6 C3 78.9(2) . 2_666
O11 Na6 C3 25.9(2) 2_666 2_666
O3 Na6 C3 150.4(3) . 2_666
O10W Na6 C3 104.7(3) . 2_666
O12 Na6 C3 25.47(18) 2_666 2_666
O12 Na6 Na5 143.9(2) 1_565 .
O6W Na6 Na5 41.14(18) . .
O11 Na6 Na5 104.8(2) 2_666 .
O3 Na6 Na5 44.91(17) . .
O10W Na6 Na5 93.2(3) . .
O12 Na6 Na5 127.62(19) 2_666 .
C3 Na6 Na5 112.29(18) 2_666 .
O12 Na6 Na6 49.00(19) 1_565 2_676
O6W Na6 Na6 124.7(3) . 2_676
O11 Na6 Na6 70.1(2) 2_666 2_676
O3 Na6 Na6 148.4(2) . 2_676
O10W Na6 Na6 81.3(3) . 2_676
O12 Na6 Na6 38.94(15) 2_666 2_676
C3 Na6 Na6 57.30(17) 2_666 2_676
Na5 Na6 Na6 165.8(2) . 2_676
O12 Na6 H102 79.6 1_565 .
O6W Na6 H102 85.6 . .
O11 Na6 H102 149.2 2_666 .
O3 Na6 H102 79.5 . .
O10W Na6 H102 18.7 . .
O12 Na6 H102 100.8 2_666 .
C3 Na6 H102 123.3 2_666 .
Na5 Na6 H102 87.0 . .
Na6 Na6 H102 91.6 2_676 .
C1 O1 Na2 125.3(5) . .
C1 O1 U1 94.0(4) . .
Na2 O1 U1 92.7(2) . .
C1 O2 U1 99.4(4) . .
C1 O3 Na5 106.7(5) . .
C1 O3 Na6 144.8(6) . .
Na5 O3 Na6 89.2(2) . .
C2 O4 Na2 161.1(5) . .
C2 O4 U1 94.5(4) . .
Na2 O4 U1 94.8(2) . .
C2 O5 U1 98.0(4) . .
C4 O7 U1 98.3(4) . .
C4 O8 Na2 120.2(5) . .
C4 O8 U1 94.6(4) . .
Na2 O8 U1 96.3(2) . .
C4 O8 Na2 84.2(4) . 2_565
Na2 O8 Na2 90.8(2) . 2_565
U1 O8 Na2 172.4(3) . 2_565
C4 O9 Na3 126.4(5) . 2
C4 O9 Na2 102.4(5) . 2_565
Na3 O9 Na2 87.1(2) 2 2_565
C4 O9 Na1 123.6(5) . .
Na3 O9 Na1 82.8(2) 2 .
Na2 O9 Na1 129.0(3) 2_565 .
C3 O10 Na3 119.7(5) . .
C3 O10 U1 98.3(4) . .
Na3 O10 U1 111.1(3) . .
C3 O11 Na6 98.8(5) . 2_666
C3 O11 U1 94.6(5) . .
Na6 O11 U1 143.8(3) 2_666 .
C3 O12 Na6 126.7(5) . 1_545
C3 O12 Na6 81.3(5) . 2_666
Na6 O12 Na6 92.1(2) 1_545 2_666
C5 O13 Na3 121.0(5) . .
C5 O13 U1 94.4(4) . .
Na3 O13 U1 104.0(2) . .
C5 O14 U1 99.5(5) . .
C5 O15 Na1 114.5(5) . 2
O3 C1 O1 123.6(7) . .
O3 C1 O2 122.4(7) . .
O1 C1 O2 114.0(6) . .
O3 C1 U1 176.8(6) . .
O1 C1 U1 59.6(4) . .
O2 C1 U1 54.4(3) . .
O3 C1 Na5 50.5(4) . .
O1 C1 Na5 128.4(5) . .
O2 C1 Na5 93.2(4) . .
U1 C1 Na5 127.7(2) . .
O6 C2 O4 123.7(7) . .
O6 C2 O5 121.8(7) . .
O4 C2 O5 114.4(6) . .
O6 C2 U1 175.5(6) . .
O4 C2 U1 59.1(4) . .
O5 C2 U1 55.5(4) . .
O12 C3 O10 124.0(7) . .
O12 C3 O11 121.2(7) . .
O10 C3 O11 114.8(6) . .
O12 C3 U1 179.6(7) . .
O10 C3 U1 55.7(4) . .
O11 C3 U1 59.1(4) . .
O12 C3 Na6 73.2(5) . 2_666
O10 C3 Na6 149.4(5) . 2_666
O11 C3 Na6 55.3(4) . 2_666
U1 C3 Na6 107.1(2) . 2_666
O9 C4 O7 123.6(7) . .
O9 C4 O8 122.3(7) . .
O7 C4 O8 114.2(6) . .
O9 C4 Na2 52.8(4) . 2_565
O7 C4 Na2 176.4(5) . 2_565
O8 C4 Na2 69.4(4) . 2_565
O9 C4 U1 174.1(5) . .
O7 C4 U1 55.7(3) . .
O8 C4 U1 58.9(4) . .
Na2 C4 U1 127.8(3) 2_565 .
O15 C5 O14 123.5(7) . .
O15 C5 O13 122.9(7) . .
O14 C5 O13 113.6(7) . .
O15 C5 U1 177.2(6) . .
O14 C5 U1 54.5(4) . .
O13 C5 U1 59.2(4) . .
Na4 O1W Na3 88.9(2) 2_665 1_565
Na4 O1W Na2 96.0(3) 2_665 .
Na3 O1W Na2 80.5(2) 1_565 .
Na4 O1W H11 114.4 2_665 .
Na3 O1W H11 94.0 1_565 .
Na2 O1W H11 149.1 . .
Na4 O1W H12 119.4 2_665 .
Na3 O1W H12 139.6 1_565 .
Na2 O1W H12 69.1 . .
H11 O1W H12 98.6 . .
Na3 O2W Na4 95.9(2) . 2_655
Na3 O2W H21 110.7 . .
Na4 O2W H21 102.1 2_655 .
Na3 O2W H22 124.6 . .
Na4 O2W H22 110.5 2_655 .
H21 O2W H22 109.9 . .
Na5 O3W Na1 129.6(3) 1_554 .
Na5 O3W H31 60.8 1_554 .
Na1 O3W H31 76.9 . .
Na5 O3W H32 101.8 1_554 .
Na1 O3W H32 118.5 . .
H31 O3W H32 110.4 . .
Na5 O4W H41 169.5 . .
Na5 O4W H42 68.8 . .
H41 O4W H42 118.7 . .
Na1 O5W H51 122.2 . .
Na1 O5W H52 127.6 . .
H51 O5W H52 109.5 . .
Na5 O6W Na6 97.6(3) . .
Na5 O6W H61 112.2 . .
Na6 O6W H61 112.2 . .
Na5 O6W H62 112.2 . .
Na6 O6W H62 112.3 . .
H61 O6W H62 109.8 . .
Na2 O7W Na4 98.4(3) . 2_665
Na2 O7W H71 112.1 . .
Na4 O7W H71 112.1 2_665 .
Na2 O7W H72 112.1 . .
Na4 O7W H72 112.1 2_665 .
H71 O7W H72 109.8 . .
Na4 O8W Na1 123.4(3) . .
Na4 O8W H81 84.8 . .
Na1 O8W H81 133.7 . .
Na4 O8W H82 89.8 . .
Na1 O8W H82 106.7 . .
H81 O8W H82 109.5 . .
Na4 O9W Na4 93.4(3) 2_655 .
Na4 O9W H91 119.3 2_655 .
Na4 O9W H91 117.2 . .
Na4 O9W H92 87.6 2_655 .
Na4 O9W H92 140.5 . .
H91 O9W H92 96.1 . .
Na6 O10W H101 99.4 . .
Na6 O10W H102 81.1 . .
H101 O10W H102 104.3 . .
Na1 O11W Na3 88.7(2) . 2
Na1 O11W H111 125.9 . .
Na3 O11W H111 109.5 2 .
Na1 O11W H112 55.2 . .
Na3 O11W H112 83.2 2 .
H111 O11W H112 167.0 . .
Na5 O12W Na5 93.3(3) 2_566 .
Na5 O12W H121 113.0 2_566 .
Na5 O12W H121 113.0 . .
Na5 O12W H122 113.1 2_566 .
Na5 O12W H122 113.1 . .
H121 O12W H122 110.4 . .

loop_
_geom_bond_atom_site_label_1
_geom_bond_atom_site_label_2
_geom_bond_distance
_geom_bond_site_symmetry_2
U1 O2 2.399(5) .
U1 O14 2.411(7) .
U1 O5 2.417(6) .
U1 O10 2.418(5) .
U1 O7 2.434(5) .
U1 O11 2.493(6) .
U1 O4 2.499(5) .
U1 O8 2.505(5) .
U1 O1 2.515(6) .
U1 O13 2.517(6) .
U1 C3 2.896(7) .
U1 C2 2.903(7) .
Na1 O5W 2.338(9) .
Na1 O11W 2.338(7) .
Na1 O8W 2.407(8) .
Na1 O3W 2.579(9) .
Na1 O15 2.696(8) 2
Na1 O9 2.706(8) .
Na1 Na3 3.329(5) 2
Na1 Na4 4.168(6) .
Na1 H31 2.5254 .
Na1 H112 1.9798 .
Na2 O8 2.328(6) .
Na2 O9 2.378(7) 2_565
Na2 O4 2.394(7) .
Na2 O7W 2.402(8) .
Na2 O1 2.465(7) .
Na2 O1W 2.500(7) .
Na2 O8 2.742(6) 2_565
Na2 C4 2.914(8) 2_565
Na2 Na3 3.229(4) 1_565
Na2 Na2 3.621(7) 2_565
Na2 Na4 3.689(5) 2_665
Na2 H12 2.3366 .
Na3 O10 2.289(7) .
Na3 O9 2.307(7) 2
Na3 O2W 2.340(7) .
Na3 O13 2.408(7) .
Na3 O11W 2.425(7) 2
Na3 O1W 2.496(7) 1_545
Na3 Na2 3.229(4) 1_545
Na3 Na1 3.329(5) 2
Na3 Na4 3.474(5) 2_655
Na4 O8W 2.326(7) .
Na4 O2W 2.338(7) 2_655
Na4 O9W 2.429(8) 2_655
Na4 O9W 2.434(8) .
Na4 O1W 2.463(7) 2_665
Na4 O7W 2.472(8) 2_665
Na4 Na3 3.474(5) 2_655
Na4 Na4 3.540(7) 2_655
Na4 Na2 3.689(5) 2_665
Na4 H81 2.4066 .
Na4 H82 2.4827 .
Na5 O12W 2.355(8) 2_566
Na5 O6W 2.357(8) .
Na5 O12W 2.404(8) .
Na5 O3W 2.437(8) 1_556
Na5 O4W 2.448(9) .
Na5 O3 2.508(7) .
Na5 C1 3.115(8) .
Na5 Na5 3.460(8) 2_566
Na5 Na6 3.552(6) .
Na5 H42 2.2828 .
Na6 O12 2.350(7) 1_565
Na6 O6W 2.362(8) .
Na6 O11 2.424(8) 2_666
Na6 O3 2.550(8) .
Na6 O10W 2.614(11) .
Na6 O12 2.822(8) 2_666
Na6 C3 2.913(8) 2_666
Na6 Na6 3.736(8) 2_676
Na6 H102 2.6202 .
O1 C1 1.298(9) .
O2 C1 1.302(9) .
O3 C1 1.264(8) .
O4 C2 1.295(9) .
O5 C2 1.305(9) .
O6 C2 1.260(9) .
O7 C4 1.294(8) .
O8 C4 1.304(9) .
O8 Na2 2.742(6) 2_565
O9 C4 1.250(9) .
O9 Na3 2.307(7) 2
O9 Na2 2.378(7) 2_565
O10 C3 1.284(9) .
O11 C3 1.287(9) .
O11 Na6 2.424(8) 2_666
O12 C3 1.267(9) .
O12 Na6 2.350(7) 1_545
O12 Na6 2.822(8) 2_666
O13 C5 1.299(9) .
O14 C5 1.299(10) .
O15 C5 1.261(9) .
O15 Na1 2.696(8) 2
C3 Na6 2.913(8) 2_666
C4 Na2 2.914(8) 2_565
O1W Na4 2.463(7) 2_665
O1W Na3 2.496(7) 1_565
O1W H11 0.8511 .
O1W H12 0.8920 .
O2W Na4 2.338(7) 2_655
O2W H21 0.8527 .
O2W H22 0.8562 .
O3W Na5 2.437(8) 1_554
O3W H31 0.8547 .
O3W H32 0.8489 .
O4W H41 0.8500 .
O4W H42 0.8500 .
O5W H51 0.8400 .
O5W H52 0.8526 .
O6W H61 0.8500 .
O6W H62 0.8500 .
O7W Na4 2.472(8) 2_665
O7W H71 0.8500 .
O7W H72 0.8500 .
O8W H81 0.8621 .
O8W H82 0.8764 .
O9W Na4 2.429(8) 2_655
O9W H91 0.9975 .
O9W H92 0.8419 .
O10W H101 0.8503 .
O10W H102 0.8494 .
O11W Na3 2.425(7) 2
O11W H111 0.8461 .
O11W H112 0.8498 .
O12W Na5 2.355(8) 2_566
O12W H121 0.8500 .
O12W H122 0.8500 .

loop_
_geom_torsion_atom_site_label_1
_geom_torsion_atom_site_label_2
_geom_torsion_atom_site_label_3
_geom_torsion_atom_site_label_4
_geom_torsion
_geom_torsion_site_symmetry_1
_geom_torsion_site_symmetry_4
O2 U1 Na2 O8 -155.1(3) . .
O14 U1 Na2 O8 -76.7(3) . .
O5 U1 Na2 O8 119.6(3) . .
O10 U1 Na2 O8 60.3(4) . .
O7 U1 Na2 O8 46.6(3) . .
O11 U1 Na2 O8 -176.4(3) . .
O4 U1 Na2 O8 130.2(3) . .
O1 U1 Na2 O8 -114.8(3) . .
O13 U1 Na2 O8 -21.2(3) . .
C3 U1 Na2 O8 117.8(6) . .
C2 U1 Na2 O8 122.4(3) . .
O2 U1 Na2 O9 -78.7(3) . 2_565
O14 U1 Na2 O9 -0.2(3) . 2_565
O5 U1 Na2 O9 -164.0(3) . 2_565
O10 U1 Na2 O9 136.8(4) . 2_565
O7 U1 Na2 O9 123.1(3) . 2_565
O11 U1 Na2 O9 -99.9(4) . 2_565
O4 U1 Na2 O9 -153.3(4) . 2_565
O8 U1 Na2 O9 76.5(3) . 2_565
O1 U1 Na2 O9 -38.3(3) . 2_565
O13 U1 Na2 O9 55.3(3) . 2_565
C3 U1 Na2 O9 -165.7(6) . 2_565
C2 U1 Na2 O9 -161.2(3) . 2_565
O2 U1 Na2 O4 74.6(3) . .
O14 U1 Na2 O4 153.1(3) . .
O5 U1 Na2 O4 -10.7(3) . .
O10 U1 Na2 O4 -69.9(4) . .
O7 U1 Na2 O4 -83.6(3) . .
O11 U1 Na2 O4 53.4(4) . .
O8 U1 Na2 O4 -130.2(3) . .
O1 U1 Na2 O4 115.0(3) . .
O13 U1 Na2 O4 -151.4(2) . .
C3 U1 Na2 O4 -12.4(6) . .
C2 U1 Na2 O4 -7.9(3) . .
O2 U1 Na2 O7W 119.3(3) . .
O14 U1 Na2 O7W -162.2(3) . .
O5 U1 Na2 O7W 34.0(3) . .
O10 U1 Na2 O7W -25.2(4) . .
O7 U1 Na2 O7W -38.9(3) . .
O11 U1 Na2 O7W 98.0(4) . .
O4 U1 Na2 O7W 44.7(3) . .
O8 U1 Na2 O7W -85.6(3) . .
O1 U1 Na2 O7W 159.6(3) . .
O13 U1 Na2 O7W -106.7(3) . .
C3 U1 Na2 O7W 32.3(7) . .
C2 U1 Na2 O7W 36.8(3) . .
O2 U1 Na2 O1 -40.3(2) . .
O14 U1 Na2 O1 38.2(3) . .
O5 U1 Na2 O1 -125.6(3) . .
O10 U1 Na2 O1 175.2(3) . .
O7 U1 Na2 O1 161.4(3) . .
O11 U1 Na2 O1 -61.6(4) . .
O4 U1 Na2 O1 -115.0(3) . .
O8 U1 Na2 O1 114.8(3) . .
O13 U1 Na2 O1 93.6(2) . .
C3 U1 Na2 O1 -127.3(6) . .
C2 U1 Na2 O1 -122.8(3) . .
O2 U1 Na2 O1W 30.9(2) . .
O14 U1 Na2 O1W 109.4(2) . .
O5 U1 Na2 O1W -54.4(2) . .
O10 U1 Na2 O1W -113.6(3) . .
O7 U1 Na2 O1W -127.4(2) . .
O11 U1 Na2 O1W 9.6(4) . .
O4 U1 Na2 O1W -43.8(3) . .
O8 U1 Na2 O1W -174.0(3) . .
O1 U1 Na2 O1W 71.2(3) . .
O13 U1 Na2 O1W 164.8(2) . .
C3 U1 Na2 O1W -56.1(6) . .
C2 U1 Na2 O1W -51.6(2) . .
O2 U1 Na2 O8 -151.3(3) . 2_565
O14 U1 Na2 O8 -72.8(3) . 2_565
O5 U1 Na2 O8 123.4(3) . 2_565
O10 U1 Na2 O8 64.2(4) . 2_565
O7 U1 Na2 O8 50.5(3) . 2_565
O11 U1 Na2 O8 -172.6(4) . 2_565
O4 U1 Na2 O8 134.1(3) . 2_565
O8 U1 Na2 O8 3.8(4) . 2_565
O1 U1 Na2 O8 -111.0(3) . 2_565
O13 U1 Na2 O8 -17.3(3) . 2_565
C3 U1 Na2 O8 121.7(6) . 2_565
C2 U1 Na2 O8 126.2(3) . 2_565
O2 U1 Na2 C4 -113.9(3) . 2_565
O14 U1 Na2 C4 -35.4(3) . 2_565
O5 U1 Na2 C4 160.8(3) . 2_565
O10 U1 Na2 C4 101.6(4) . 2_565
O7 U1 Na2 C4 87.9(3) . 2_565
O11 U1 Na2 C4 -135.2(4) . 2_565
O4 U1 Na2 C4 171.5(4) . 2_565
O8 U1 Na2 C4 41.3(3) . 2_565
O1 U1 Na2 C4 -73.5(3) . 2_565
O13 U1 Na2 C4 20.1(3) . 2_565
C3 U1 Na2 C4 159.1(6) . 2_565
C2 U1 Na2 C4 163.6(3) . 2_565
O2 U1 Na2 Na3 -13.0(2) . 1_565
O14 U1 Na2 Na3 65.5(2) . 1_565
O5 U1 Na2 Na3 -98.3(2) . 1_565
O10 U1 Na2 Na3 -157.5(3) . 1_565
O7 U1 Na2 Na3 -171.2(2) . 1_565
O11 U1 Na2 Na3 -34.3(4) . 1_565
O4 U1 Na2 Na3 -87.6(3) . 1_565
O8 U1 Na2 Na3 142.1(3) . 1_565
O1 U1 Na2 Na3 27.3(2) . 1_565
O13 U1 Na2 Na3 121.0(2) . 1_565
C3 U1 Na2 Na3 -100.0(6) . 1_565
C2 U1 Na2 Na3 -95.5(2) . 1_565
O2 U1 Na2 Na2 -153.00(18) . 2_565
O14 U1 Na2 Na2 -74.5(2) . 2_565
O5 U1 Na2 Na2 121.70(19) . 2_565
O10 U1 Na2 Na2 62.5(3) . 2_565
O7 U1 Na2 Na2 48.76(17) . 2_565
O11 U1 Na2 Na2 -174.3(3) . 2_565
O4 U1 Na2 Na2 132.4(3) . 2_565
O8 U1 Na2 Na2 2.1(2) . 2_565
O1 U1 Na2 Na2 -112.7(2) . 2_565
O13 U1 Na2 Na2 -19.04(19) . 2_565
C3 U1 Na2 Na2 120.0(6) . 2_565
C2 U1 Na2 Na2 124.5(2) . 2_565
O2 U1 Na2 Na4 68.93(19) . 2_665
O14 U1 Na2 Na4 147.4(2) . 2_665
O5 U1 Na2 Na4 -16.4(2) . 2_665
O10 U1 Na2 Na4 -75.6(3) . 2_665
O7 U1 Na2 Na4 -89.31(19) . 2_665
O11 U1 Na2 Na4 47.7(4) . 2_665
O4 U1 Na2 Na4 -5.7(2) . 2_665
O8 U1 Na2 Na4 -135.9(3) . 2_665
O1 U1 Na2 Na4 109.3(3) . 2_665
O13 U1 Na2 Na4 -157.11(18) . 2_665
C3 U1 Na2 Na4 -18.1(6) . 2_665
C2 U1 Na2 Na4 -13.57(19) . 2_665
O2 U1 Na3 O10 -67.1(3) . .
O14 U1 Na3 O10 -122.4(3) . .
O5 U1 Na3 O10 29.6(3) . .
O7 U1 Na3 O10 96.8(3) . .
O11 U1 Na3 O10 -41.3(3) . .
O4 U1 Na3 O10 74.1(3) . .
O8 U1 Na3 O10 142.1(3) . .
O1 U1 Na3 O10 -159.9(4) . .
O13 U1 Na3 O10 -167.1(4) . .
C3 U1 Na3 O10 -26.4(3) . .
C2 U1 Na3 O10 48.5(3) . .
O2 U1 Na3 O9 120.8(4) . 2
O14 U1 Na3 O9 65.5(4) . 2
O5 U1 Na3 O9 -142.4(4) . 2
O10 U1 Na3 O9 -172.1(5) . 2
O7 U1 Na3 O9 -75.3(4) . 2
O11 U1 Na3 O9 146.6(4) . 2
O4 U1 Na3 O9 -98.0(4) . 2
O8 U1 Na3 O9 -30.0(4) . 2
O1 U1 Na3 O9 28.0(5) . 2
O13 U1 Na3 O9 20.8(4) . 2
C3 U1 Na3 O9 161.5(4) . 2
C2 U1 Na3 O9 -123.6(4) . 2
O2 U1 Na3 O2W -155.1(3) . .
O14 U1 Na3 O2W 149.6(3) . .
O5 U1 Na3 O2W -58.4(2) . .
O10 U1 Na3 O2W -88.0(3) . .
O7 U1 Na3 O2W 8.8(2) . .
O11 U1 Na3 O2W -129.3(2) . .
O4 U1 Na3 O2W -14.0(3) . .
O8 U1 Na3 O2W 54.1(2) . .
O1 U1 Na3 O2W 112.1(3) . .
O13 U1 Na3 O2W 104.9(3) . .
C3 U1 Na3 O2W -114.5(2) . .
C2 U1 Na3 O2W -39.5(2) . .
O2 U1 Na3 O13 100.0(3) . .
O14 U1 Na3 O13 44.7(3) . .
O5 U1 Na3 O13 -163.2(3) . .
O10 U1 Na3 O13 167.1(4) . .
O7 U1 Na3 O13 -96.1(3) . .
O11 U1 Na3 O13 125.8(3) . .
O4 U1 Na3 O13 -118.8(3) . .
O8 U1 Na3 O13 -50.8(3) . .
O1 U1 Na3 O13 7.2(3) . .
C3 U1 Na3 O13 140.7(3) . .
C2 U1 Na3 O13 -144.4(3) . .
O2 U1 Na3 O11W 24.9(3) . 2
O14 U1 Na3 O11W -30.4(3) . 2
O5 U1 Na3 O11W 121.7(2) . 2
O10 U1 Na3 O11W 92.0(3) . 2
O7 U1 Na3 O11W -171.2(2) . 2
O11 U1 Na3 O11W 50.7(2) . 2
O4 U1 Na3 O11W 166.1(3) . 2
O8 U1 Na3 O11W -125.9(2) . 2
O1 U1 Na3 O11W -67.9(3) . 2
O13 U1 Na3 O11W -75.1(3) . 2
C3 U1 Na3 O11W 65.6(2) . 2
C2 U1 Na3 O11W 140.5(2) . 2
O2 U1 Na3 O1W -71.2(3) . 1_545
O14 U1 Na3 O1W -126.5(3) . 1_545
O5 U1 Na3 O1W 25.5(2) . 1_545
O10 U1 Na3 O1W -4.1(3) . 1_545
O7 U1 Na3 O1W 92.7(2) . 1_545
O11 U1 Na3 O1W -45.4(2) . 1_545
O4 U1 Na3 O1W 70.0(3) . 1_545
O8 U1 Na3 O1W 138.0(2) . 1_545
O1 U1 Na3 O1W -164.0(3) . 1_545
O13 U1 Na3 O1W -171.2(3) . 1_545
C3 U1 Na3 O1W -30.5(2) . 1_545
C2 U1 Na3 O1W 44.4(3) . 1_545
O2 U1 Na3 Na2 -96.0(4) . 1_545
O14 U1 Na3 Na2 -151.3(5) . 1_545
O5 U1 Na3 Na2 0.7(4) . 1_545
O10 U1 Na3 Na2 -28.9(4) . 1_545
O7 U1 Na3 Na2 67.9(4) . 1_545
O11 U1 Na3 Na2 -70.2(4) . 1_545
O4 U1 Na3 Na2 45.2(5) . 1_545
O8 U1 Na3 Na2 113.2(4) . 1_545
O1 U1 Na3 Na2 171.2(4) . 1_545
O13 U1 Na3 Na2 164.0(5) . 1_545
C3 U1 Na3 Na2 -55.3(4) . 1_545
C2 U1 Na3 Na2 19.6(4) . 1_545
O2 U1 Na3 Na1 69.7(3) . 2
O14 U1 Na3 Na1 14.5(2) . 2
O5 U1 Na3 Na1 166.47(17) . 2
O10 U1 Na3 Na1 136.8(3) . 2
O7 U1 Na3 Na1 -126.34(18) . 2
O11 U1 Na3 Na1 95.5(2) . 2
O4 U1 Na3 Na1 -149.1(2) . 2
O8 U1 Na3 Na1 -81.06(18) . 2
O1 U1 Na3 Na1 -23.0(3) . 2
O13 U1 Na3 Na1 -30.3(2) . 2
C3 U1 Na3 Na1 110.4(2) . 2
C2 U1 Na3 Na1 -174.64(19) . 2
O2 U1 Na3 Na4 -114.3(2) . 2_655
O14 U1 Na3 Na4 -169.6(2) . 2_655
O5 U1 Na3 Na4 -17.54(16) . 2_655
O10 U1 Na3 Na4 -47.2(3) . 2_655
O7 U1 Na3 Na4 49.65(16) . 2_655
O11 U1 Na3 Na4 -88.49(18) . 2_655
O4 U1 Na3 Na4 26.9(2) . 2_655
O8 U1 Na3 Na4 94.92(16) . 2_655
O1 U1 Na3 Na4 152.9(2) . 2_655
O13 U1 Na3 Na4 145.7(3) . 2_655
C3 U1 Na3 Na4 -73.6(2) . 2_655
C2 U1 Na3 Na4 1.3(2) . 2_655
O5W Na1 Na4 O8W 127.6(4) . .
O11W Na1 Na4 O8W -130.2(10) . .
O3W Na1 Na4 O8W 48.2(4) . .
O15 Na1 Na4 O8W -153.5(4) 2 .
O9 Na1 Na4 O8W -40.5(4) . .
Na3 Na1 Na4 O8W -81.5(4) 2 .
O5W Na1 Na4 O2W -36.4(6) . 2_655
O11W Na1 Na4 O2W 65.8(11) . 2_655
O8W Na1 Na4 O2W -164.0(6) . 2_655
O3W Na1 Na4 O2W -115.8(5) . 2_655
O15 Na1 Na4 O2W 42.5(6) 2 2_655
O9 Na1 Na4 O2W 155.5(5) . 2_655
Na3 Na1 Na4 O2W 114.5(5) 2 2_655
O5W Na1 Na4 O9W -84.9(3) . 2_655
O11W Na1 Na4 O9W 17.3(9) . 2_655
O8W Na1 Na4 O9W 147.5(4) . 2_655
O3W Na1 Na4 O9W -164.3(3) . 2_655
O15 Na1 Na4 O9W -6.0(2) 2 2_655
O9 Na1 Na4 O9W 107.0(3) . 2_655
Na3 Na1 Na4 O9W 66.0(2) 2 2_655
O5W Na1 Na4 O9W -162.4(3) . .
O11W Na1 Na4 O9W -60.3(9) . .
O8W Na1 Na4 O9W 70.0(4) . .
O3W Na1 Na4 O9W 118.2(3) . .
O15 Na1 Na4 O9W -83.5(3) 2 .
O9 Na1 Na4 O9W 29.5(3) . .
Na3 Na1 Na4 O9W -11.5(3) 2 .
O5W Na1 Na4 O1W 24.4(3) . 2_665
O11W Na1 Na4 O1W 126.6(9) . 2_665
O8W Na1 Na4 O1W -103.2(4) . 2_665
O3W Na1 Na4 O1W -55.0(3) . 2_665
O15 Na1 Na4 O1W 103.3(2) 2 2_665
O9 Na1 Na4 O1W -143.7(2) . 2_665
Na3 Na1 Na4 O1W 175.3(2) 2 2_665
O5W Na1 Na4 O7W 99.9(3) . 2_665
O11W Na1 Na4 O7W -158.0(9) . 2_665
O8W Na1 Na4 O7W -27.7(4) . 2_665
O3W Na1 Na4 O7W 20.5(3) . 2_665
O15 Na1 Na4 O7W 178.7(3) 2 2_665
O9 Na1 Na4 O7W -68.2(3) . 2_665
Na3 Na1 Na4 O7W -109.2(3) 2 2_665
O5W Na1 Na4 Na3 -0.5(3) . 2_655
O11W Na1 Na4 Na3 101.7(9) . 2_655
O8W Na1 Na4 Na3 -128.1(4) . 2_655
O3W Na1 Na4 Na3 -79.9(3) . 2_655
O15 Na1 Na4 Na3 78.4(2) 2 2_655
O9 Na1 Na4 Na3 -168.59(18) . 2_655
Na3 Na1 Na4 Na3 150.41(18) 2 2_655
O5W Na1 Na4 Na4 -125.1(3) . 2_655
O11W Na1 Na4 Na4 -22.9(9) . 2_655
O8W Na1 Na4 Na4 107.3(4) . 2_655
O3W Na1 Na4 Na4 155.5(2) . 2_655
O15 Na1 Na4 Na4 -46.2(2) 2 2_655
O9 Na1 Na4 Na4 66.8(2) . 2_655
Na3 Na1 Na4 Na4 25.8(2) 2 2_655
O5W Na1 Na4 Na2 57.3(3) . 2_665
O11W Na1 Na4 Na2 159.5(9) . 2_665
O8W Na1 Na4 Na2 -70.3(4) . 2_665
O3W Na1 Na4 Na2 -22.1(3) . 2_665
O15 Na1 Na4 Na2 136.16(19) 2 2_665
O9 Na1 Na4 Na2 -110.81(19) . 2_665
Na3 Na1 Na4 Na2 -151.80(16) 2 2_665
O12W Na5 Na6 O12 17.8(6) 2_566 1_565
O6W Na5 Na6 O12 -154.3(5) . 1_565
O12W Na5 Na6 O12 -70.1(4) . 1_565
O3W Na5 Na6 O12 -179.4(4) 1_556 1_565
O4W Na5 Na6 O12 97.6(4) . 1_565
O3 Na5 Na6 O12 10.5(4) . 1_565
C1 Na5 Na6 O12 23.5(4) . 1_565
Na5 Na5 Na6 O12 -39.1(5) 2_566 1_565
O12W Na5 Na6 O6W 172.2(5) 2_566 .
O12W Na5 Na6 O6W 84.2(3) . .
O3W Na5 Na6 O6W -25.1(4) 1_556 .
O4W Na5 Na6 O6W -108.1(3) . .
O3 Na5 Na6 O6W 164.8(4) . .
C1 Na5 Na6 O6W 177.8(3) . .
Na5 Na5 Na6 O6W 115.2(3) 2_566 .
O12W Na5 Na6 O11 -123.5(4) 2_566 2_666
O6W Na5 Na6 O11 64.4(3) . 2_666
O12W Na5 Na6 O11 148.6(3) . 2_666
O3W Na5 Na6 O11 39.3(4) 1_556 2_666
O4W Na5 Na6 O11 -43.7(3) . 2_666
O3 Na5 Na6 O11 -130.8(3) . 2_666
C1 Na5 Na6 O11 -117.8(3) . 2_666
Na5 Na5 Na6 O11 179.6(2) 2_566 2_666
O12W Na5 Na6 O3 7.3(4) 2_566 .
O6W Na5 Na6 O3 -164.8(4) . .
O12W Na5 Na6 O3 -80.7(3) . .
O3W Na5 Na6 O3 170.1(4) 1_556 .
O4W Na5 Na6 O3 87.1(3) . .
C1 Na5 Na6 O3 13.0(3) . .
Na5 Na5 Na6 O3 -49.7(3) 2_566 .
O12W Na5 Na6 O10W 103.0(4) 2_566 .
O6W Na5 Na6 O10W -69.1(3) . .
O12W Na5 Na6 O10W 15.1(3) . .
O3W Na5 Na6 O10W -94.2(4) 1_556 .
O4W Na5 Na6 O10W -177.2(3) . .
O3 Na5 Na6 O10W 95.7(3) . .
C1 Na5 Na6 O10W 108.7(3) . .
Na5 Na5 Na6 O10W 46.1(3) 2_566 .
O12W Na5 Na6 O12 -173.3(4) 2_566 2_666
O6W Na5 Na6 O12 14.6(3) . 2_666
O12W Na5 Na6 O12 98.7(3) . 2_666
O3W Na5 Na6 O12 -10.5(4) 1_556 2_666
O4W Na5 Na6 O12 -93.6(3) . 2_666
O3 Na5 Na6 O12 179.4(3) . 2_666
C1 Na5 Na6 O12 -167.6(3) . 2_666
Na5 Na5 Na6 O12 129.7(3) 2_566 2_666
O12W Na5 Na6 C3 -149.6(4) 2_566 2_666
O6W Na5 Na6 C3 38.2(3) . 2_666
O12W Na5 Na6 C3 122.4(3) . 2_666
O3W Na5 Na6 C3 13.1(4) 1_556 2_666
O4W Na5 Na6 C3 -69.9(3) . 2_666
O3 Na5 Na6 C3 -157.0(3) . 2_666
C1 Na5 Na6 C3 -144.0(3) . 2_666
Na5 Na5 Na6 C3 153.4(2) 2_566 2_666
O12W Na5 Na6 Na6 169.8(8) 2_566 2_676
O6W Na5 Na6 Na6 -2.4(8) . 2_676
O12W Na5 Na6 Na6 81.8(9) . 2_676
O3W Na5 Na6 Na6 -27.4(10) 1_556 2_676
O4W Na5 Na6 Na6 -110.5(8) . 2_676
O3 Na5 Na6 Na6 162.5(9) . 2_676
C1 Na5 Na6 Na6 175.5(9) . 2_676
Na5 Na5 Na6 Na6 112.8(8) 2_566 2_676
O8 Na2 O1 C1 138.2(6) . .
O9 Na2 O1 C1 -110.1(6) 2_565 .
O4 Na2 O1 C1 55.5(6) . .
O7W Na2 O1 C1 41.5(10) . .
O1W Na2 O1 C1 -15.3(6) . .
O8 Na2 O1 C1 -150.4(5) 2_565 .
C4 Na2 O1 C1 -126.4(6) 2_565 .
Na3 Na2 O1 C1 -64.4(6) 1_565 .
U1 Na2 O1 C1 96.8(6) . .
Na2 Na2 O1 C1 172.2(5) 2_565 .
Na4 Na2 O1 C1 -9.5(7) 2_665 .
O8 Na2 O1 U1 41.4(2) . .
O9 Na2 O1 U1 153.1(2) 2_565 .
O4 Na2 O1 U1 -41.31(19) . .
O7W Na2 O1 U1 -55.3(8) . .
O1W Na2 O1 U1 -112.2(2) . .
O8 Na2 O1 U1 112.7(3) 2_565 .
C4 Na2 O1 U1 136.8(2) 2_565 .
Na3 Na2 O1 U1 -161.20(16) 1_565 .
Na2 Na2 O1 U1 75.4(2) 2_565 .
Na4 Na2 O1 U1 -106.3(2) 2_665 .
O2 U1 O1 C1 0.4(4) . .
O14 U1 O1 C1 91.6(5) . .
O5 U1 O1 C1 -61.0(5) . .
O10 U1 O1 C1 66.2(10) . .
O7 U1 O1 C1 -146.0(4) . .
O11 U1 O1 C1 25.2(5) . .
O4 U1 O1 C1 -85.7(5) . .
O8 U1 O1 C1 -164.7(5) . .
O13 U1 O1 C1 133.9(4) . .
C3 U1 O1 C1 32.9(6) . .
C2 U1 O1 C1 -74.9(5) . .
O2 U1 O1 Na2 126.1(3) . .
O14 U1 O1 Na2 -142.7(3) . .
O5 U1 O1 Na2 64.7(3) . .
O10 U1 O1 Na2 -168.1(8) . .
O7 U1 O1 Na2 -20.3(3) . .
O11 U1 O1 Na2 151.0(2) . .
O4 U1 O1 Na2 40.0(2) . .
O8 U1 O1 Na2 -39.0(2) . .
O13 U1 O1 Na2 -100.4(2) . .
C3 U1 O1 Na2 158.6(3) . .
C2 U1 O1 Na2 50.8(2) . .
O14 U1 O2 C1 -77.1(5) . .
O5 U1 O2 C1 127.4(4) . .
O10 U1 O2 C1 -167.2(4) . .
O7 U1 O2 C1 79.5(5) . .
O11 U1 O2 C1 -157.3(5) . .
O4 U1 O2 C1 74.9(4) . .
O8 U1 O2 C1 15.5(5) . .
O1 U1 O2 C1 -0.4(4) . .
O13 U1 O2 C1 -75.5(5) . .
C3 U1 O2 C1 -162.1(4) . .
C2 U1 O2 C1 101.3(4) . .
O12W Na5 O3 C1 -27.3(6) 2_566 .
O6W Na5 O3 C1 158.1(6) . .
O12W Na5 O3 C1 -113.5(6) . .
O3W Na5 O3 C1 38(2) 1_556 .
O4W Na5 O3 C1 58.8(6) . .
Na5 Na5 O3 C1 -71.0(5) 2_566 .
Na6 Na5 O3 C1 148.1(6) . .
O12W Na5 O3 Na6 -175.4(3) 2_566 .
O6W Na5 O3 Na6 10.0(2) . .
O12W Na5 O3 Na6 98.4(2) . .
O3W Na5 O3 Na6 -110(2) 1_556 .
O4W Na5 O3 Na6 -89.3(3) . .
C1 Na5 O3 Na6 -148.1(6) . .
Na5 Na5 O3 Na6 140.9(2) 2_566 .
O12 Na6 O3 C1 67.7(9) 1_565 .
O6W Na6 O3 C1 -128.5(9) . .
O11 Na6 O3 C1 -48.6(10) 2_666 .
O10W Na6 O3 C1 153.2(9) . .
O12 Na6 O3 C1 -122.3(19) 2_666 .
C3 Na6 O3 C1 -71.4(11) 2_666 .
Na5 Na6 O3 C1 -118.6(10) . .
Na6 Na6 O3 C1 69.5(11) 2_676 .
O12 Na6 O3 Na5 -173.7(2) 1_565 .
O6W Na6 O3 Na5 -9.9(2) . .
O11 Na6 O3 Na5 69.9(4) 2_666 .
O10W Na6 O3 Na5 -88.2(3) . .
O12 Na6 O3 Na5 -4(2) 2_666 .
C3 Na6 O3 Na5 47.2(6) 2_666 .
Na6 Na6 O3 Na5 -171.9(4) 2_676 .
O8 Na2 O4 C2 86.6(15) . .
O9 Na2 O4 C2 -149.7(14) 2_565 .
O7W Na2 O4 C2 -24.0(15) . .
O1 Na2 O4 C2 161.0(15) . .
O1W Na2 O4 C2 -106.4(15) . .
O8 Na2 O4 C2 18.3(17) 2_565 .
C4 Na2 O4 C2 -4(3) 2_565 .
Na3 Na2 O4 C2 -114.4(15) 1_565 .
U1 Na2 O4 C2 119.3(16) . .
Na2 Na2 O4 C2 60.7(15) 2_565 .
Na4 Na2 O4 C2 -65.4(15) 2_665 .
O8 Na2 O4 U1 -32.7(2) . .
O9 Na2 O4 U1 91.1(8) 2_565 .
O7W Na2 O4 U1 -143.2(2) . .
O1 Na2 O4 U1 41.77(19) . .
O1W Na2 O4 U1 134.3(2) . .
O8 Na2 O4 U1 -101.0(4) 2_565 .
C4 Na2 O4 U1 -123(2) 2_565 .
Na3 Na2 O4 U1 126.36(18) 1_565 .
Na2 Na2 O4 U1 -58.5(3) 2_565 .
Na4 Na2 O4 U1 175.38(18) 2_665 .
O2 U1 O4 C2 99.6(5) . .
O14 U1 O4 C2 150.7(5) . .
O5 U1 O4 C2 3.1(4) . .
O10 U1 O4 C2 -18.3(5) . .
O7 U1 O4 C2 -78.0(4) . .
O11 U1 O4 C2 42.5(5) . .
O8 U1 O4 C2 -132.6(5) . .
O1 U1 O4 C2 154.9(5) . .
O13 U1 O4 C2 -115.9(5) . .
C3 U1 O4 C2 12.6(5) . .
O2 U1 O4 Na2 -96.9(2) . .
O14 U1 O4 Na2 -45.8(5) . .
O5 U1 O4 Na2 166.6(3) . .
O10 U1 O4 Na2 145.2(2) . .
O7 U1 O4 Na2 85.5(2) . .
O11 U1 O4 Na2 -154.0(2) . .
O8 U1 O4 Na2 30.9(2) . .
O1 U1 O4 Na2 -41.5(2) . .
O13 U1 O4 Na2 47.6(4) . .
C3 U1 O4 Na2 176.1(2) . .
C2 U1 O4 Na2 163.5(5) . .
O2 U1 O5 C2 -76.8(5) . .
O14 U1 O5 C2 -139.4(5) . .
O10 U1 O5 C2 157.8(5) . .
O7 U1 O5 C2 80.5(4) . .
O11 U1 O5 C2 -147.4(5) . .
O4 U1 O5 C2 -3.1(4) . .
O8 U1 O5 C2 42.6(5) . .
O1 U1 O5 C2 -32.4(5) . .
O13 U1 O5 C2 126.8(4) . .
C3 U1 O5 C2 -174.7(5) . .
O2 U1 O7 C4 -87.7(5) . .
O14 U1 O7 C4 63.4(5) . .
O5 U1 O7 C4 -138.0(4) . .
O10 U1 O7 C4 147.0(4) . .
O11 U1 O7 C4 162.9(4) . .
O4 U1 O7 C4 -83.2(4) . .
O8 U1 O7 C4 -4.3(4) . .
O1 U1 O7 C4 -26.2(5) . .
O13 U1 O7 C4 73.8(4) . .
C3 U1 O7 C4 154.4(4) . .
C2 U1 O7 C4 -110.4(4) . .
O9 Na2 O8 C4 130.6(5) 2_565 .
O4 Na2 O8 C4 -66.4(5) . .
O7W Na2 O8 C4 16.7(6) . .
O1 Na2 O8 C4 -141.0(6) . .
O1W Na2 O8 C4 -88.6(7) . .
O8 Na2 O8 C4 83.7(5) 2_565 .
C4 Na2 O8 C4 106.8(5) 2_565 .
Na3 Na2 O8 C4 158.4(5) 1_565 .
U1 Na2 O8 C4 -99.1(6) . .
Na2 Na2 O8 C4 83.7(5) 2_565 .
Na4 Na2 O8 C4 -10.0(7) 2_665 .
O9 Na2 O8 U1 -130.3(2) 2_565 .
O4 Na2 O8 U1 32.7(2) . .
O7W Na2 O8 U1 115.8(3) . .
O1 Na2 O8 U1 -41.85(19) . .
O1W Na2 O8 U1 10.5(5) . .
O8 Na2 O8 U1 -177.2(3) 2_565 .
C4 Na2 O8 U1 -154.0(2) 2_565 .
Na3 Na2 O8 U1 -102.4(4) 1_565 .
Na2 Na2 O8 U1 -177.2(3) 2_565 .
Na4 Na2 O8 U1 89.1(3) 2_665 .
O9 Na2 O8 Na2 46.9(2) 2_565 2_565
O4 Na2 O8 Na2 -150.1(2) . 2_565
O7W Na2 O8 Na2 -67.0(3) . 2_565
O1 Na2 O8 Na2 135.3(2) . 2_565
O1W Na2 O8 Na2 -172.3(4) . 2_565
O8 Na2 O8 Na2 0.0 2_565 2_565
C4 Na2 O8 Na2 23.2(2) 2_565 2_565
Na3 Na2 O8 Na2 74.8(5) 1_565 2_565
U1 Na2 O8 Na2 177.2(3) . 2_565
Na4 Na2 O8 Na2 -93.7(3) 2_665 2_565
O2 U1 O8 C4 149.6(4) . .
O14 U1 O8 C4 -126.6(4) . .
O5 U1 O8 C4 52.5(5) . .
O10 U1 O8 C4 -27.7(5) . .
O7 U1 O8 C4 4.2(4) . .
O11 U1 O8 C4 -67.8(10) . .
O4 U1 O8 C4 89.1(4) . .
O1 U1 O8 C4 163.1(5) . .
O13 U1 O8 C4 -80.1(4) . .
C3 U1 O8 C4 -34.6(6) . .
C2 U1 O8 C4 70.0(4) . .
O2 U1 O8 Na2 28.5(3) . .
O14 U1 O8 Na2 112.3(2) . .
O5 U1 O8 Na2 -68.6(3) . .
O10 U1 O8 Na2 -148.9(2) . .
O7 U1 O8 Na2 -116.9(3) . .
O11 U1 O8 Na2 171.1(8) . .
O4 U1 O8 Na2 -32.0(2) . .
O1 U1 O8 Na2 42.0(2) . .
O13 U1 O8 Na2 158.8(3) . .
C3 U1 O8 Na2 -155.7(3) . .
C2 U1 O8 Na2 -51.1(2) . .
O2 U1 O8 Na2 -129.8(19) . 2_565
O14 U1 O8 Na2 -46(2) . 2_565
O5 U1 O8 Na2 133.1(19) . 2_565
O10 U1 O8 Na2 53(2) . 2_565
O7 U1 O8 Na2 84.8(19) . 2_565
O11 U1 O8 Na2 13(3) . 2_565
O4 U1 O8 Na2 170(2) . 2_565
O1 U1 O8 Na2 -116(2) . 2_565
O13 U1 O8 Na2 0.5(19) . 2_565
C3 U1 O8 Na2 46(2) . 2_565
C2 U1 O8 Na2 151(2) . 2_565
O5W Na1 O9 C4 -84.3(17) . .
O11W Na1 O9 C4 165.6(6) . .
O8W Na1 O9 C4 -16.2(6) . .
O3W Na1 O9 C4 -113.1(6) . .
O15 Na1 O9 C4 92.2(6) 2 .
Na3 Na1 O9 C4 129.3(6) 2 .
Na4 Na1 O9 C4 1.6(6) . .
O5W Na1 O9 Na3 146.4(15) . 2
O11W Na1 O9 Na3 36.3(2) . 2
O8W Na1 O9 Na3 -145.5(3) . 2
O3W Na1 O9 Na3 117.6(2) . 2
O15 Na1 O9 Na3 -37.1(3) 2 2
Na4 Na1 O9 Na3 -127.66(18) . 2
O5W Na1 O9 Na2 66.0(16) . 2_565
O11W Na1 O9 Na2 -44.1(4) . 2_565
O8W Na1 O9 Na2 134.1(3) . 2_565
O3W Na1 O9 Na2 37.3(4) . 2_565
O15 Na1 O9 Na2 -117.5(3) 2 2_565
Na3 Na1 O9 Na2 -80.4(3) 2 2_565
Na4 Na1 O9 Na2 152.0(3) . 2_565
O9 Na3 O10 C3 -107(2) 2 .
O2W Na3 O10 C3 -157.7(6) . .
O13 Na3 O10 C3 105.0(6) . .
O11W Na3 O10 C3 19.8(6) 2 .
O1W Na3 O10 C3 -70.5(6) 1_545 .
Na2 Na3 O10 C3 -78.0(6) 1_545 .
Na1 Na3 O10 C3 52.9(6) 2 .
Na4 Na3 O10 C3 -116.9(6) 2_655 .
U1 Na3 O10 C3 113.4(6) . .
O9 Na3 O10 U1 140(2) 2 .
O2W Na3 O10 U1 88.9(3) . .
O13 Na3 O10 U1 -8.4(2) . .
O11W Na3 O10 U1 -93.5(3) 2 .
O1W Na3 O10 U1 176.1(3) 1_545 .
Na2 Na3 O10 U1 168.66(17) 1_545 .
Na1 Na3 O10 U1 -60.5(3) 2 .
Na4 Na3 O10 U1 129.7(2) 2_655 .
O2 U1 O10 C3 11.7(5) . .
O14 U1 O10 C3 -71.1(5) . .
O5 U1 O10 C3 84.5(5) . .
O7 U1 O10 C3 163.1(5) . .
O11 U1 O10 C3 -0.1(4) . .
O4 U1 O10 C3 102.3(5) . .
O8 U1 O10 C3 -171.0(4) . .
O1 U1 O10 C3 -46.6(11) . .
O13 U1 O10 C3 -118.1(5) . .
C2 U1 O10 C3 94.2(5) . .
O2 U1 O10 Na3 138.0(2) . .
O14 U1 O10 Na3 55.2(3) . .
O5 U1 O10 Na3 -149.2(3) . .
O7 U1 O10 Na3 -70.6(3) . .
O11 U1 O10 Na3 126.2(4) . .
O4 U1 O10 Na3 -131.4(3) . .
O8 U1 O10 Na3 -44.7(3) . .
O1 U1 O10 Na3 79.7(9) . .
O13 U1 O10 Na3 8.2(2) . .
C3 U1 O10 Na3 126.3(6) . .
C2 U1 O10 Na3 -139.5(3) . .
O2 U1 O11 C3 -169.2(5) . .
O14 U1 O11 C3 105.6(5) . .
O5 U1 O11 C3 -78.2(5) . .
O10 U1 O11 C3 0.1(4) . .
O7 U1 O11 C3 -19.3(6) . .
O4 U1 O11 C3 -109.8(5) . .
O8 U1 O11 C3 45.2(11) . .
O1 U1 O11 C3 170.0(4) . .
O13 U1 O11 C3 57.0(5) . .
C2 U1 O11 C3 -92.2(5) . .
O2 U1 O11 Na6 -57.5(5) . 2_666
O14 U1 O11 Na6 -142.8(5) . 2_666
O5 U1 O11 Na6 33.4(5) . 2_666
O10 U1 O11 Na6 111.8(6) . 2_666
O7 U1 O11 Na6 92.3(5) . 2_666
O4 U1 O11 Na6 1.8(6) . 2_666
O8 U1 O11 Na6 156.9(7) . 2_666
O1 U1 O11 Na6 -78.4(5) . 2_666
O13 U1 O11 Na6 168.6(5) . 2_666
C3 U1 O11 Na6 111.6(7) . 2_666
C2 U1 O11 Na6 19.5(5) . 2_666
O10 Na3 O13 C5 -96.3(6) . .
O9 Na3 O13 C5 87.3(6) 2 .
O2W Na3 O13 C5 -179.5(6) . .
O11W Na3 O13 C5 3.1(6) 2 .
O1W Na3 O13 C5 -86.9(7) 1_545 .
Na2 Na3 O13 C5 90.1(8) 1_545 .
Na1 Na3 O13 C5 46.5(5) 2 .
Na4 Na3 O13 C5 -148.1(5) 2_655 .
U1 Na3 O13 C5 -104.0(6) . .
O10 Na3 O13 U1 7.8(2) . .
O9 Na3 O13 U1 -168.7(2) 2 .
O2W Na3 O13 U1 -75.4(2) . .
O11W Na3 O13 U1 107.1(2) 2 .
O1W Na3 O13 U1 17.1(6) 1_545 .
Na2 Na3 O13 U1 -165.8(4) 1_545 .
Na1 Na3 O13 U1 150.6(2) 2 .
Na4 Na3 O13 U1 -44.1(3) 2_655 .
O2 U1 O13 C5 1.0(6) . .
O14 U1 O13 C5 3.0(5) . .
O5 U1 O13 C5 147.3(4) . .
O10 U1 O13 C5 116.0(5) . .
O7 U1 O13 C5 -166.3(5) . .
O11 U1 O13 C5 71.1(5) . .
O4 U1 O13 C5 -128.2(4) . .
O8 U1 O13 C5 -111.3(5) . .
O1 U1 O13 C5 -52.0(5) . .
C3 U1 O13 C5 93.0(5) . .
C2 U1 O13 C5 -173.4(4) . .
O2 U1 O13 Na3 -122.5(2) . .
O14 U1 O13 Na3 -120.5(4) . .
O5 U1 O13 Na3 23.9(4) . .
O10 U1 O13 Na3 -7.5(2) . .
O7 U1 O13 Na3 70.2(2) . .
O11 U1 O13 Na3 -52.4(2) . .
O4 U1 O13 Na3 108.3(3) . .
O8 U1 O13 Na3 125.2(2) . .
O1 U1 O13 Na3 -175.4(2) . .
C3 U1 O13 Na3 -30.4(2) . .
C2 U1 O13 Na3 63.1(4) . .
O2 U1 O14 C5 175.5(6) . .
O5 U1 O14 C5 -121.0(6) . .
O10 U1 O14 C5 -63.2(6) . .
O7 U1 O14 C5 9.6(7) . .
O11 U1 O14 C5 -113.1(6) . .
O4 U1 O14 C5 126.2(5) . .
O8 U1 O14 C5 57.1(6) . .
O1 U1 O14 C5 122.0(6) . .
O13 U1 O14 C5 -3.0(5) . .
C3 U1 O14 C5 -87.8(6) . .
C2 U1 O14 C5 170.5(6) . .
Na5 O3 C1 O1 114.7(7) . .
Na6 O3 C1 O1 -131.8(8) . .
Na5 O3 C1 O2 -64.0(8) . .
Na6 O3 C1 O2 49.5(12) . .
Na5 O3 C1 U1 -56(10) . .
Na6 O3 C1 U1 57(10) . .
Na6 O3 C1 Na5 113.6(9) . .
Na2 O1 C1 O3 84.5(9) . .
U1 O1 C1 O3 -179.4(7) . .
Na2 O1 C1 O2 -96.7(7) . .
U1 O1 C1 O2 -0.6(6) . .
Na2 O1 C1 U1 -96.1(5) . .
Na2 O1 C1 Na5 147.8(3) . .
U1 O1 C1 Na5 -116.1(4) . .
U1 O2 C1 O3 179.5(6) . .
U1 O2 C1 O1 0.6(7) . .
U1 O2 C1 Na5 135.5(2) . .
O2 U1 C1 O3 -8(10) . .
O14 U1 C1 O3 90(10) . .
O5 U1 C1 O3 -62(10) . .
O10 U1 C1 O3 12(10) . .
O7 U1 C1 O3 -142(10) . .
O11 U1 C1 O3 13(10) . .
O4 U1 C1 O3 -105(10) . .
O8 U1 C1 O3 -175(10) . .
O1 U1 C1 O3 171(10) . .
O13 U1 C1 O3 116(10) . .
C3 U1 C1 O3 13(10) . .
C2 U1 C1 O3 -84(10) . .
O2 U1 C1 O1 -179.3(7) . .
O14 U1 C1 O1 -81.5(5) . .
O5 U1 C1 O1 126.7(4) . .
O10 U1 C1 O1 -159.2(4) . .
O7 U1 C1 O1 47.3(6) . .
O11 U1 C1 O1 -158.0(5) . .
O4 U1 C1 O1 84.1(4) . .
O8 U1 C1 O1 14.2(5) . .
O13 U1 C1 O1 -55.5(5) . .
C3 U1 C1 O1 -158.5(4) . .
C2 U1 C1 O1 105.0(5) . .
O14 U1 C1 O2 97.9(5) . .
O5 U1 C1 O2 -54.0(4) . .
O10 U1 C1 O2 20.1(6) . .
O7 U1 C1 O2 -133.3(4) . .
O11 U1 C1 O2 21.4(5) . .
O4 U1 C1 O2 -96.6(4) . .
O8 U1 C1 O2 -166.5(4) . .
O1 U1 C1 O2 179.3(7) . .
O13 U1 C1 O2 123.8(4) . .
C3 U1 C1 O2 20.9(5) . .
C2 U1 C1 O2 -75.6(4) . .
O2 U1 C1 Na5 -62.2(4) . .
O14 U1 C1 Na5 35.7(3) . .
O5 U1 C1 Na5 -116.2(3) . .
O10 U1 C1 Na5 -42.1(5) . .
O7 U1 C1 Na5 164.4(2) . .
O11 U1 C1 Na5 -40.9(3) . .
O4 U1 C1 Na5 -158.8(4) . .
O8 U1 C1 Na5 131.3(3) . .
O1 U1 C1 Na5 117.1(6) . .
O13 U1 C1 Na5 61.6(4) . .
C3 U1 C1 Na5 -41.4(4) . .
C2 U1 C1 Na5 -137.8(3) . .
O12W Na5 C1 O3 151.8(6) 2_566 .
O6W Na5 C1 O3 -23.0(6) . .
O12W Na5 C1 O3 66.4(6) . .
O3W Na5 C1 O3 -170.8(6) 1_556 .
O4W Na5 C1 O3 -117.5(6) . .
Na5 Na5 C1 O3 107.8(6) 2_566 .
Na6 Na5 C1 O3 -24.5(5) . .
O12W Na5 C1 O1 46.6(6) 2_566 .
O6W Na5 C1 O1 -128.2(6) . .
O12W Na5 C1 O1 -38.8(6) . .
O3W Na5 C1 O1 84.0(8) 1_556 .
O4W Na5 C1 O1 137.3(6) . .
O3 Na5 C1 O1 -105.2(9) . .
Na5 Na5 C1 O1 2.5(6) 2_566 .
Na6 Na5 C1 O1 -129.7(6) . .
O12W Na5 C1 O2 -77.7(4) 2_566 .
O6W Na5 C1 O2 107.5(4) . .
O12W Na5 C1 O2 -163.1(4) . .
O3W Na5 C1 O2 -40.3(7) 1_556 .
O4W Na5 C1 O2 13.0(4) . .
O3 Na5 C1 O2 130.5(8) . .
Na5 Na5 C1 O2 -121.8(4) 2_566 .
Na6 Na5 C1 O2 106.0(4) . .
O12W Na5 C1 U1 -31.6(3) 2_566 .
O6W Na5 C1 U1 153.6(3) . .
O12W Na5 C1 U1 -117.0(3) . .
O3W Na5 C1 U1 5.8(7) 1_556 .
O4W Na5 C1 U1 59.1(3) . .
O3 Na5 C1 U1 176.6(7) . .
Na5 Na5 C1 U1 -75.6(3) 2_566 .
Na6 Na5 C1 U1 152.1(3) . .
Na2 O4 C2 O6 56.5(19) . .
U1 O4 C2 O6 175.8(7) . .
Na2 O4 C2 O5 -124.3(13) . .
U1 O4 C2 O5 -5.0(7) . .
Na2 O4 C2 U1 -119.3(15) . .
U1 O5 C2 O6 -175.6(6) . .
U1 O5 C2 O4 5.2(7) . .
O2 U1 C2 O6 156(7) . .
O14 U1 C2 O6 161(7) . .
O5 U1 C2 O6 56(7) . .
O10 U1 C2 O6 35(7) . .
O7 U1 C2 O6 -35(7) . .
O11 U1 C2 O6 88(7) . .
O4 U1 C2 O6 -129(7) . .
O8 U1 C2 O6 -85(7) . .
O1 U1 C2 O6 -153(7) . .
O13 U1 C2 O6 -28(7) . .
C3 U1 C2 O6 61(7) . .
O2 U1 C2 O4 -74.6(4) . .
O14 U1 C2 O4 -69.6(10) . .
O5 U1 C2 O4 -174.5(7) . .
O10 U1 C2 O4 164.4(4) . .
O7 U1 C2 O4 94.2(4) . .
O11 U1 C2 O4 -142.9(4) . .
O8 U1 C2 O4 44.6(4) . .
O1 U1 C2 O4 -23.4(5) . .
O13 U1 C2 O4 101.4(5) . .
C3 U1 C2 O4 -169.5(4) . .
O2 U1 C2 O5 100.0(5) . .
O14 U1 C2 O5 104.9(9) . .
O10 U1 C2 O5 -21.1(5) . .
O7 U1 C2 O5 -91.3(5) . .
O11 U1 C2 O5 31.6(5) . .
O4 U1 C2 O5 174.5(7) . .
O8 U1 C2 O5 -140.9(5) . .
O1 U1 C2 O5 151.2(5) . .
O13 U1 C2 O5 -84.1(6) . .
C3 U1 C2 O5 5.1(5) . .
Na6 O12 C3 O10 -122.2(7) 1_545 .
Na6 O12 C3 O10 151.8(8) 2_666 .
Na6 O12 C3 O11 57.3(10) 1_545 .
Na6 O12 C3 O11 -28.7(7) 2_666 .
Na6 O12 C3 U1 -83(93) 1_545 .
Na6 O12 C3 U1 -169(100) 2_666 .
Na6 O12 C3 Na6 86.1(6) 1_545 2_666
Na3 O10 C3 O12 59.6(9) . .
U1 O10 C3 O12 179.7(7) . .
Na3 O10 C3 O11 -119.9(6) . .
U1 O10 C3 O11 0.2(7) . .
Na3 O10 C3 U1 -120.1(5) . .
Na3 O10 C3 Na6 176.8(7) . 2_666
U1 O10 C3 Na6 -63.1(10) . 2_666
Na6 O11 C3 O12 34.0(8) 2_666 .
U1 O11 C3 O12 -179.7(7) . .
Na6 O11 C3 O10 -146.4(6) 2_666 .
U1 O11 C3 O10 -0.2(7) . .
Na6 O11 C3 U1 -146.3(4) 2_666 .
U1 O11 C3 Na6 146.3(4) . 2_666
O2 U1 C3 O12 151(93) . .
O14 U1 C3 O12 70(93) . .
O5 U1 C3 O12 -126(93) . .
O10 U1 C3 O12 -39(93) . .
O7 U1 C3 O12 -56(93) . .
O11 U1 C3 O12 140(94) . .
O4 U1 C3 O12 -134(93) . .
O8 U1 C3 O12 -26(93) . .
O1 U1 C3 O12 125(93) . .
O13 U1 C3 O12 17(93) . .
C2 U1 C3 O12 -128(93) . .
O2 U1 C3 O10 -170.0(5) . .
O14 U1 C3 O10 109.0(5) . .
O5 U1 C3 O10 -86.6(5) . .
O7 U1 C3 O10 -16.4(5) . .
O11 U1 C3 O10 179.8(8) . .
O4 U1 C3 O10 -94.6(5) . .
O8 U1 C3 O10 13.7(6) . .
O1 U1 C3 O10 164.6(4) . .
O13 U1 C3 O10 56.5(5) . .
C2 U1 C3 O10 -89.0(5) . .
O2 U1 C3 O11 10.2(5) . .
O14 U1 C3 O11 -70.8(5) . .
O5 U1 C3 O11 93.6(5) . .
O10 U1 C3 O11 -179.8(8) . .
O7 U1 C3 O11 163.8(5) . .
O4 U1 C3 O11 85.7(5) . .
O8 U1 C3 O11 -166.1(4) . .
O1 U1 C3 O11 -15.2(6) . .
O13 U1 C3 O11 -123.3(5) . .
C2 U1 C3 O11 91.2(5) . .
O2 U1 C3 Na6 -18.4(3) . 2_666
O14 U1 C3 Na6 -99.4(3) . 2_666
O5 U1 C3 Na6 65.1(2) . 2_666
O10 U1 C3 Na6 151.6(6) . 2_666
O7 U1 C3 Na6 135.2(2) . 2_666
O11 U1 C3 Na6 -28.6(4) . 2_666
O4 U1 C3 Na6 57.1(3) . 2_666
O8 U1 C3 Na6 165.3(3) . 2_666
O1 U1 C3 Na6 -43.8(4) . 2_666
O13 U1 C3 Na6 -151.9(3) . 2_666
C2 U1 C3 Na6 62.7(3) . 2_666
Na3 O9 C4 O7 83.6(8) 2 .
Na2 O9 C4 O7 179.2(6) 2_565 .
Na1 O9 C4 O7 -24.0(10) . .
Na3 O9 C4 O8 -96.5(8) 2 .
Na2 O9 C4 O8 -0.9(8) 2_565 .
Na1 O9 C4 O8 155.9(5) . .
Na3 O9 C4 Na2 -95.6(6) 2 2_565
Na1 O9 C4 Na2 156.8(6) . 2_565
Na3 O9 C4 U1 3(6) 2 .
Na2 O9 C4 U1 98(5) 2_565 .
Na1 O9 C4 U1 -105(5) . .
U1 O7 C4 O9 -173.0(6) . .
U1 O7 C4 O8 7.1(6) . .
U1 O7 C4 Na2 -162(8) . 2_565
Na2 O8 C4 O9 -86.7(8) . .
U1 O8 C4 O9 173.2(6) . .
Na2 O8 C4 O9 0.8(7) 2_565 .
Na2 O8 C4 O7 93.2(6) . .
U1 O8 C4 O7 -6.9(6) . .
Na2 O8 C4 O7 -179.3(5) 2_565 .
Na2 O8 C4 Na2 -87.5(4) . 2_565
U1 O8 C4 Na2 172.4(3) . 2_565
Na2 O8 C4 U1 100.1(4) . .
Na2 O8 C4 U1 -172.4(3) 2_565 .
O2 U1 C4 O9 -147(5) . .
O14 U1 C4 O9 -44(5) . .
O5 U1 C4 O9 125(5) . .
O10 U1 C4 O9 53(5) . .
O7 U1 C4 O9 85(5) . .
O11 U1 C4 O9 57(5) . .
O4 U1 C4 O9 174(5) . .
O8 U1 C4 O9 -103(5) . .
O1 U1 C4 O9 -119(5) . .
O13 U1 C4 O9 -13(5) . .
C3 U1 C4 O9 55(5) . .
C2 U1 C4 O9 149(5) . .
O2 U1 C4 O7 128.5(4) . .
O14 U1 C4 O7 -128.7(4) . .
O5 U1 C4 O7 40.3(4) . .
O10 U1 C4 O7 -31.6(4) . .
O11 U1 C4 O7 -27.3(6) . .
O4 U1 C4 O7 89.6(4) . .
O8 U1 C4 O7 172.4(7) . .
O1 U1 C4 O7 156.8(4) . .
O13 U1 C4 O7 -97.5(4) . .
C3 U1 C4 O7 -30.1(5) . .
C2 U1 C4 O7 63.9(4) . .
O2 U1 C4 O8 -43.9(5) . .
O14 U1 C4 O8 58.9(5) . .
O5 U1 C4 O8 -132.2(4) . .
O10 U1 C4 O8 156.0(4) . .
O7 U1 C4 O8 -172.4(7) . .
O11 U1 C4 O8 160.3(4) . .
O4 U1 C4 O8 -82.8(4) . .
O1 U1 C4 O8 -15.6(4) . .
O13 U1 C4 O8 90.1(4) . .
C3 U1 C4 O8 157.5(4) . .
C2 U1 C4 O8 -108.5(4) . .
O2 U1 C4 Na2 -52.9(4) . 2_565
O14 U1 C4 Na2 49.9(4) . 2_565
O5 U1 C4 Na2 -141.1(3) . 2_565
O10 U1 C4 Na2 147.0(3) . 2_565
O7 U1 C4 Na2 178.6(6) . 2_565
O11 U1 C4 Na2 151.3(3) . 2_565
O4 U1 C4 Na2 -91.7(3) . 2_565
O8 U1 C4 Na2 -9.0(3) . 2_565
O1 U1 C4 Na2 -24.6(3) . 2_565
O13 U1 C4 Na2 81.1(3) . 2_565
C3 U1 C4 Na2 148.6(3) . 2_565
C2 U1 C4 Na2 -117.5(3) . 2_565
Na1 O15 C5 O14 -133.6(8) 2 .
Na1 O15 C5 O13 43.5(10) 2 .
Na1 O15 C5 U1 -179(100) 2 .
U1 O14 C5 O15 -177.6(7) . .
U1 O14 C5 O13 5.1(8) . .
Na3 O13 C5 O15 -72.9(9) . .
U1 O13 C5 O15 177.8(7) . .
Na3 O13 C5 O14 104.4(7) . .
U1 O13 C5 O14 -4.8(8) . .
Na3 O13 C5 U1 109.3(5) . .
O2 U1 C5 O15 42(13) . .
O14 U1 C5 O15 46(13) . .
O5 U1 C5 O15 160(13) . .
O10 U1 C5 O15 163(13) . .
O7 U1 C5 O15 -126(13) . .
O11 U1 C5 O15 110(13) . .
O4 U1 C5 O15 -48(13) . .
O8 U1 C5 O15 -76(13) . .
O1 U1 C5 O15 -8(13) . .
O13 U1 C5 O15 -139(13) . .
C3 U1 C5 O15 136(13) . .
C2 U1 C5 O15 -114(13) . .
O2 U1 C5 O14 -4.7(6) . .
O5 U1 C5 O14 113.8(7) . .
O10 U1 C5 O14 116.2(6) . .
O7 U1 C5 O14 -172.1(6) . .
O11 U1 C5 O14 64.1(6) . .
O4 U1 C5 O14 -94.3(7) . .
O8 U1 C5 O14 -122.6(6) . .
O1 U1 C5 O14 -54.7(6) . .
O13 U1 C5 O14 174.6(8) . .
C3 U1 C5 O14 90.2(6) . .
C2 U1 C5 O14 -160.0(12) . .
O2 U1 C5 O13 -179.3(4) . .
O14 U1 C5 O13 -174.6(8) . .
O5 U1 C5 O13 -60.8(7) . .
O10 U1 C5 O13 -58.3(5) . .
O7 U1 C5 O13 13.4(5) . .
O11 U1 C5 O13 -110.4(5) . .
O4 U1 C5 O13 91.2(6) . .
O8 U1 C5 O13 62.8(5) . .
O1 U1 C5 O13 130.7(5) . .
C3 U1 C5 O13 -84.4(5) . .
C2 U1 C5 O13 25.4(15) . .
O8 Na2 O1W Na4 124.2(4) . 2_665
O9 Na2 O1W Na4 -91.8(2) 2_565 2_665
O4 Na2 O1W Na4 101.2(2) . 2_665
O7W Na2 O1W Na4 10.8(2) . 2_665
O1 Na2 O1W Na4 173.0(2) . 2_665
O8 Na2 O1W Na4 -46.5(3) 2_565 2_665
C4 Na2 O1W Na4 -72.0(3) 2_565 2_665
Na3 Na2 O1W Na4 -87.9(2) 1_565 2_665
U1 Na2 O1W Na4 131.60(17) . 2_665
Na2 Na2 O1W Na4 -34.1(9) 2_565 2_665
O8 Na2 O1W Na3 -147.9(4) . 1_565
O9 Na2 O1W Na3 -3.9(2) 2_565 1_565
O4 Na2 O1W Na3 -170.9(2) . 1_565
O7W Na2 O1W Na3 98.7(2) . 1_565
O1 Na2 O1W Na3 -99.1(2) . 1_565
O8 Na2 O1W Na3 41.4(3) 2_565 1_565
C4 Na2 O1W Na3 15.9(3) 2_565 1_565
U1 Na2 O1W Na3 -140.50(15) . 1_565
Na2 Na2 O1W Na3 53.8(9) 2_565 1_565
Na4 Na2 O1W Na3 87.9(2) 2_665 1_565
O10 Na3 O2W Na4 67.8(2) . 2_655
O9 Na3 O2W Na4 -107.3(2) 2 2_655
O13 Na3 O2W Na4 141.2(2) . 2_655
O11W Na3 O2W Na4 -77(4) 2 2_655
O1W Na3 O2W Na4 -10.3(2) 1_545 2_655
Na2 Na3 O2W Na4 -60.3(2) 1_545 2_655
Na1 Na3 O2W Na4 -143.8(2) 2 2_655
U1 Na3 O2W Na4 103.51(19) . 2_655
O5W Na1 O3W Na5 17.5(4) . 1_554
O11W Na1 O3W Na5 -88.5(4) . 1_554
O8W Na1 O3W Na5 112.3(4) . 1_554
O15 Na1 O3W Na5 -40.1(7) 2 1_554
O9 Na1 O3W Na5 -168.1(4) . 1_554
Na3 Na1 O3W Na5 -129.2(3) 2 1_554
Na4 Na1 O3W Na5 91.9(4) . 1_554
O12W Na5 O6W Na6 -119(3) 2_566 .
O12W Na5 O6W Na6 -96.1(3) . .
O3W Na5 O6W Na6 162.8(3) 1_556 .
O4W Na5 O6W Na6 73.7(3) . .
O3 Na5 O6W Na6 -10.8(3) . .
C1 Na5 O6W Na6 -2.1(3) . .
Na5 Na5 O6W Na6 -98.0(3) 2_566 .
O12 Na6 O6W Na5 117.4(10) 1_565 .
O11 Na6 O6W Na5 -119.0(3) 2_666 .
O3 Na6 O6W Na5 10.7(3) . .
O10W Na6 O6W Na5 108.1(3) . .
O12 Na6 O6W Na5 -168.5(2) 2_666 .
C3 Na6 O6W Na5 -144.3(3) 2_666 .
Na6 Na6 O6W Na5 179.3(2) 2_676 .
O8 Na2 O7W Na4 -157.7(2) . 2_665
O9 Na2 O7W Na4 82.6(3) 2_565 2_665
O4 Na2 O7W Na4 -81.6(3) . 2_665
O1 Na2 O7W Na4 -68.3(8) . 2_665
O1W Na2 O7W Na4 -10.8(2) . 2_665
O8 Na2 O7W Na4 121.2(3) 2_565 2_665
C4 Na2 O7W Na4 100.7(3) 2_565 2_665
Na3 Na2 O7W Na4 38.2(2) 1_565 2_665
U1 Na2 O7W Na4 -110.7(2) . 2_665
Na2 Na2 O7W Na4 158.1(2) 2_565 2_665
O2W Na4 O8W Na1 131.9(18) 2_655 .
O9W Na4 O8W Na1 -28.9(4) 2_655 .
O9W Na4 O8W Na1 -115.4(4) . .
O1W Na4 O8W Na1 74.2(4) 2_665 .
O7W Na4 O8W Na1 155.6(3) 2_665 .
Na3 Na4 O8W Na1 71.7(4) 2_655 .
Na4 Na4 O8W Na1 -72.1(3) 2_655 .
Na2 Na4 O8W Na1 115.8(3) 2_665 .
O5W Na1 O8W Na4 -51.0(4) . .
O11W Na1 O8W Na4 144.9(7) . .
O3W Na1 O8W Na4 -137.4(3) . .
O15 Na1 O8W Na4 28.4(4) 2 .
O9 Na1 O8W Na4 139.8(3) . .
Na3 Na1 O8W Na4 114.2(3) 2 .
O8W Na4 O9W Na4 88.8(3) . 2_655
O2W Na4 O9W Na4 -99.1(3) 2_655 2_655
O9W Na4 O9W Na4 0.0 2_655 2_655
O1W Na4 O9W Na4 -159.5(14) 2_665 2_655
O7W Na4 O9W Na4 -179.9(3) 2_665 2_655
Na3 Na4 O9W Na4 -97.8(3) 2_655 2_655
Na2 Na4 O9W Na4 -168.1(2) 2_665 2_655
Na1 Na4 O9W Na4 61.7(2) . 2_655
O5W Na1 O11W Na3 157.3(3) . 2
O8W Na1 O11W Na3 -39.1(9) . 2
O3W Na1 O11W Na3 -119.6(2) . 2
O15 Na1 O11W Na3 82.6(2) 2 2
O9 Na1 O11W Na3 -34.0(2) . 2
Na4 Na1 O11W Na3 58.9(9) . 2
O12W Na5 O12W Na5 0.0 2_566 2_566
O6W Na5 O12W Na5 -177.8(3) . 2_566
O3W Na5 O12W Na5 -80.6(3) 1_556 2_566
O4W Na5 O12W Na5 57.4(14) . 2_566
O3 Na5 O12W Na5 95.9(3) . 2_566
C1 Na5 O12W Na5 74.9(2) . 2_566
Na6 Na5 O12W Na5 141.2(2) . 2_566
